data_4125761
loop_
_publ_author_name
'Wang, Qi-Qiang'
'Luo, Na'
'Wang, Xu-Dong'
'Ao, Yu-Fei'
'Chen, Yi-Fan'
'Liu, Jun-Min'
'Su, Cheng-Yong'
'Wang, De-Xian'
'Wang, Mei-Xiang'

_publ_section_title
;
 Molecular Barrel by a Hooping Strategy: Synthesis, Structure, and
 Selective CO2 Adsorption Facilitated by Lone Pair-\p Interactions.
;
_journal_issue 2
_journal_name_full 'Journal of the American Chemical Society'
_journal_page_first 635
_journal_page_last 638
_journal_paper_doi 10.1021/jacs.6b12386
_journal_volume 139
_journal_year 2017
_chemical_formula_moiety 'C87 H90 N12 O12, 5(C H2 Cl2)'
_chemical_formula_sum 'C92 H100 Cl10 N12 O12'
_chemical_formula_weight 1920.33
_chemical_name_systematic
;
 ? 
;
_space_group_crystal_system monoclinic
_space_group_IT_number 14
_space_group_name_Hall '-P 2ybc'
_space_group_name_H-M_alt 'P 1 21/c 1'
_symmetry_space_group_name_Hall '-P 2ybc'
_symmetry_space_group_name_H-M 'P 1 21/c 1'
_atom_sites_solution_hydrogens geom
_audit_creation_date 2016-03-07
_audit_creation_method
;
Olex2 1.2
(compiled 2016.02.19 svn.r3266 for OlexSys, GUI svn.r5155)
;
_cell_angle_alpha 90
_cell_angle_beta 98.71(3)
_cell_angle_gamma 90
_cell_formula_units_Z 4
_cell_length_a 18.036(4)
_cell_length_b 14.730(3)
_cell_length_c 39.096(8)
_cell_measurement_reflns_used 16720
_cell_measurement_temperature 113(2)
_cell_measurement_theta_max 27.0
_cell_measurement_theta_min 1.7
_cell_volume 10267(4)
_computing_cell_refinement CrystalClear
_computing_data_collection 'CrystalClear(Rigaku/MSC Inc., 2005)'
_computing_data_reduction CrystalClear
_computing_molecular_graphics 'Olex2 (Dolomanov et al., 2009)'
_computing_publication_material 'Olex2 (Dolomanov et al., 2009)'
_computing_structure_refinement 'ShelXL (Sheldrick, 2015)'
_computing_structure_solution 'SHELXS-97 (Sheldrick, 1990)'
_diffrn_ambient_temperature 113.15
_diffrn_detector_area_resol_mean 7.31
_diffrn_measured_fraction_theta_full 0.989
_diffrn_measured_fraction_theta_max 0.989
_diffrn_measurement_device_type 'Bruker P4'
_diffrn_measurement_method '\w scans'
_diffrn_radiation_monochromator graphite
_diffrn_radiation_type MoK\a
_diffrn_radiation_wavelength 0.71073
_diffrn_reflns_av_R_equivalents 0.0505
_diffrn_reflns_av_unetI/netI 0.0531
_diffrn_reflns_Laue_measured_fraction_full 0.989
_diffrn_reflns_Laue_measured_fraction_max 0.989
_diffrn_reflns_limit_h_max 21
_diffrn_reflns_limit_h_min -21
_diffrn_reflns_limit_k_max 17
_diffrn_reflns_limit_k_min -17
_diffrn_reflns_limit_l_max 46
_diffrn_reflns_limit_l_min -46
_diffrn_reflns_number 68071
_diffrn_reflns_point_group_measured_fraction_full 0.989
_diffrn_reflns_point_group_measured_fraction_max 0.989
_diffrn_reflns_theta_full 25.010
_diffrn_reflns_theta_max 25.010
_diffrn_reflns_theta_min 1.479
_exptl_absorpt_coefficient_mu 0.332
_exptl_absorpt_correction_T_max 0.9868
_exptl_absorpt_correction_T_min 0.9612
_exptl_absorpt_correction_type multi-scan
_exptl_absorpt_process_details CrystalClear
_exptl_crystal_colour colorless
_exptl_crystal_density_diffrn 1.242
_exptl_crystal_density_method 'not measured'
_exptl_crystal_description block
_exptl_crystal_F_000 4008
_exptl_crystal_size_max 0.12
_exptl_crystal_size_mid 0.08
_exptl_crystal_size_min 0.04
_platon_squeeze_details
;
;
_refine_diff_density_max 1.031
_refine_diff_density_min -0.798
_refine_diff_density_rms 0.087
_refine_ls_extinction_coef 0.0084(9)
_refine_ls_extinction_expression Fc^*^=kFc[1+0.001xFc^2^\l^3^/sin(2\q)]^-1/4^
_refine_ls_extinction_method 'SHELXL-2014/7 (Sheldrick 2014'
_refine_ls_goodness_of_fit_ref 2.013
_refine_ls_hydrogen_treatment constr
_refine_ls_matrix_type full
_refine_ls_number_parameters 1236
_refine_ls_number_reflns 17915
_refine_ls_number_restraints 293
_refine_ls_restrained_S_all 2.034
_refine_ls_R_factor_all 0.1292
_refine_ls_R_factor_gt 0.1145
_refine_ls_shift/su_max 0.004
_refine_ls_shift/su_mean 0.000
_refine_ls_structure_factor_coef Fsqd
_refine_ls_weighting_details 'w=1/[\s^2^(Fo^2^)+(0.1000P)^2^] where P=(Fo^2^+2Fc^2^)/3'
_refine_ls_weighting_scheme calc
_refine_ls_wR_factor_gt 0.3043
_refine_ls_wR_factor_ref 0.3151
_reflns_Friedel_coverage 0.000
_reflns_number_gt 14405
_reflns_number_total 17915
_reflns_threshold_expression 'I > 2\s(I)'
_cod_data_source_file ja6b12386_si_003.cif
_cod_data_source_block r90428f
_cod_database_code 4125761
_shelx_space_group_comment
;
The symmetry employed for this shelxl refinement is uniquely defined
by the following loop, which should always be used as a source of
symmetry information in preference to the above space-group names.
They are only intended as comments.
;
_shelx_estimated_absorpt_t_max 0.987
_shelx_estimated_absorpt_t_min 0.961
_olex2_refinement_description
;
1. Fixed Uiso
 At 1.2 times of:
  All C(H) groups, All C(H,H) groups
2. Restrained distances
 Cl3-Cl4 = Cl3'-Cl4' = Cl9-Cl10 = Cl11-Cl12
 2.8 with sigma of 0.01
 C96-Cl9 = C96-Cl10 = C97-Cl11 = C97-Cl12
 1.72 with sigma of 0.01
 C93-Cl3 = C93-Cl4 = C93'-Cl3' = C93'-Cl4'
 1.72 with sigma of 0.01
 C33'-C35' = C35'-C37'
 2.52 with sigma of 0.01
 C30'-C32' = C32'-C34' = C34'-C36' = C31'-C33'
 2.52 with sigma of 0.01
 C30-C32 = C32-C34 = C34-C36 = C31-C33 = C33-C35 = C35-C37
 2.52 with sigma of 0.01
 O3-C30 = O3-C30' = O4-C37 = O4-C37'
 1.42 with sigma of 0.01
 C35'-C36' = C36'-C37'
 1.54 with sigma of 0.01
 C30'-C31' = C31'-C32' = C32'-C33' = C33'-C34' = C34'-C35'
 1.54 with sigma of 0.01
 C30-C31 = C31-C32 = C32-C33 = C33-C34 = C34-C35 = C35-C36 = C36-C37
 1.54 with sigma of 0.01
 C8-C9 = C9-C10 = C10-C11 = C11-C12 = C12-C13 = C13-C14 = C14-C15
 1.54 with sigma of 0.01
 C8'-C9' = C9'-C10' = C10'-C11' = C11'-C12' = C12'-C13'
 1.54 with sigma of 0.01
 C8-C10 = C10-C12 = C12-C14 = C9-C11 = C11-C13 = C13-C15
 2.52 with sigma of 0.01
 C57-C56
 1.54 with sigma of 0.01
 C13'-C14' = C14'-C15'
 1.54 with sigma of 0.01
 C8'-C10' = C10'-C12' = C12'-C14' = C9'-C11' = C11'-C13' = C13'-C15'
 2.52 with sigma of 0.01
 O1-C8 = O1-C8' = O2-C15 = O2-C15'
 1.42 with sigma of 0.01
 C16-C15
 2.5 with sigma of 0.02
 C15'-C16
 2.5 with sigma of 0.02
3. Rigid bond restraints
 C17, C16
 with sigma for 1-2 distances of 0.01 and sigma for 1-3 distances of 0.01
 C4, C3
 with sigma for 1-2 distances of 0.01 and sigma for 1-3 distances of 0.01
4. Uiso/Uaniso restraints and constraints
C30 \\sim C31 \\sim C32 \\sim C33 \\sim C34 \\sim C35 \\sim C36 \\sim C37:
within 2A with sigma of 0.01 and sigma for terminal atoms of 0.02
C8 \\sim C9 \\sim C10 \\sim C11 \\sim C12 \\sim C13 \\sim C14 \\sim C15: within
2A with sigma of 0.01 and sigma for terminal atoms of 0.02
Uanis(C93) \\sim Ueq, Uanis(Cl3) \\sim Ueq, Uanis(Cl4) \\sim Ueq, Uanis(C93')
\\sim Ueq, Uanis(Cl3') \\sim Ueq, Uanis(Cl4') \\sim Ueq: with sigma of 0.01 and
sigma for terminal atoms of 0.02
Uanis(C30) \\sim Ueq, Uanis(C31) \\sim Ueq, Uanis(C32) \\sim Ueq, Uanis(C33)
\\sim Ueq, Uanis(C34) \\sim Ueq, Uanis(C35) \\sim Ueq, Uanis(C36) \\sim Ueq,
Uanis(C37) \\sim Ueq: with sigma of 0.01 and sigma for terminal atoms of 0.02
Uanis(C8) \\sim Ueq, Uanis(C9) \\sim Ueq, Uanis(C10) \\sim Ueq, Uanis(C11)
\\sim Ueq, Uanis(C12) \\sim Ueq, Uanis(C13) \\sim Ueq, Uanis(C14) \\sim Ueq,
Uanis(C15) \\sim Ueq: with sigma of 0.01 and sigma for terminal atoms of 0.02
Uanis(C37) = Uanis(C37')
Uanis(C36) = Uanis(C36')
Uanis(C35) = Uanis(C35')
Uanis(C34) = Uanis(C34')
Uanis(C33) = Uanis(C33')
Uanis(C32) = Uanis(C32')
Uanis(C31) = Uanis(C31')
Uanis(C30) = Uanis(C30')
Uanis(C14) = Uanis(C14')
Uanis(C13) = Uanis(C13')
Uanis(C12) = Uanis(C12')
Uanis(C11) = Uanis(C11')
Uanis(C10) = Uanis(C10')
Uanis(C9) = Uanis(C9')
Uanis(C8) = Uanis(C8')
Uanis(C93) = Uanis(C93')
5. Others
 Sof(Cl11)=Sof(Cl12)=Sof(C97)=Sof(H97A)=Sof(H97B)=1-FVAR(1)
 Sof(Cl9)=Sof(Cl10)=Sof(C96)=Sof(H96A)=Sof(H96B)=FVAR(1)
 Sof(C30')=Sof(H30C)=Sof(H30D)=Sof(C31')=Sof(H31C)=Sof(H31D)=Sof(C32')=
 Sof(H32C)=Sof(H32D)=Sof(C33')=Sof(H33C)=Sof(H33D)=Sof(C34')=Sof(H34C)=
 Sof(H34D)=Sof(C35')=Sof(H35C)=Sof(H35D)=Sof(C36')=Sof(H36C)=Sof(H36D)=
 Sof(C37')=Sof(H37C)=Sof(H37D)=1-FVAR(2)
 Sof(C30)=Sof(H30A)=Sof(H30B)=Sof(C31)=Sof(H31A)=Sof(H31B)=Sof(C32)=Sof(H32A)=
 Sof(H32B)=Sof(C33)=Sof(H33A)=Sof(H33B)=Sof(C34)=Sof(H34A)=Sof(H34B)=Sof(C35)=
 Sof(H35A)=Sof(H35B)=Sof(C36)=Sof(H36A)=Sof(H36B)=Sof(C37)=Sof(H37A)=Sof(H37B)=
 FVAR(2)
 Sof(C8')=Sof(H8'A)=Sof(H8'B)=Sof(C9')=Sof(H9'A)=Sof(H9'B)=Sof(C10')=Sof(H10C)=
 Sof(H10D)=Sof(C11')=Sof(H11C)=Sof(H11D)=Sof(C12')=Sof(H12C)=Sof(H12D)=
 Sof(C13')=Sof(H13C)=Sof(H13D)=Sof(C14')=Sof(H14C)=Sof(H14D)=Sof(C15')=
 Sof(H15C)=Sof(H15D)=1-FVAR(3)
 Sof(C8)=Sof(H8A)=Sof(H8B)=Sof(C9)=Sof(H9A)=Sof(H9B)=Sof(C10)=Sof(H10A)=
 Sof(H10B)=Sof(C11)=Sof(H11A)=Sof(H11B)=Sof(C12)=Sof(H12A)=Sof(H12B)=Sof(C13)=
 Sof(H13A)=Sof(H13B)=Sof(C14)=Sof(H14A)=Sof(H14B)=Sof(C15)=Sof(H15A)=Sof(H15B)=
 FVAR(3)
 Sof(C93')=Sof(H93C)=Sof(H93D)=Sof(Cl3')=Sof(Cl4')=1-FVAR(4)
 Sof(C93)=Sof(H93A)=Sof(H93B)=Sof(Cl3)=Sof(Cl4)=FVAR(4)
 Fixed Uiso: C15'(0.1)
6.a Secondary CH2 refined with riding coordinates:
 C1(H1A,H1B), C8(H8A,H8B), C9(H9A,H9B), C10(H10A,H10B), C11(H11A,H11B),
 C12(H12A,H12B), C13(H13A,H13B), C14(H14A,H14B), C15(H15A,H15B), C8'(H8'A,H8'B),
  C9'(H9'A,H9'B), C10'(H10C,H10D), C11'(H11C,H11D), C12'(H12C,H12D), C13'(H13C,
 H13D), C14'(H14C,H14D), C15'(H15C,H15D), C22(H22A,H22B), C23(H23A,H23B),
 C30(H30A,H30B), C31(H31A,H31B), C32(H32A,H32B), C33(H33A,H33B), C34(H34A,H34B),
  C35(H35A,H35B), C36(H36A,H36B), C37(H37A,H37B), C30'(H30C,H30D), C31'(H31C,
 H31D), C32'(H32C,H32D), C33'(H33C,H33D), C34'(H34C,H34D), C35'(H35C,H35D),
 C36'(H36C,H36D), C37'(H37C,H37D), C44(H44A,H44B), C45(H45A,H45B), C52(H52A,
 H52B), C53(H53A,H53B), C54(H54A,H54B), C55(H55A,H55B), C56(H56A,H56B),
 C57(H57A,H57B), C58(H58A,H58B), C59(H59A,H59B), C66(H66A,H66B), C92(H92A,H92B),
  C93(H93A,H93B), C93'(H93C,H93D), C94(H94A,H94B), C95(H95A,H95B), C96(H96A,
 H96B), C97(H97A,H97B)
6.b Aromatic/amide H refined with riding coordinates:
 C3(H3), C4(H4), C6(H6), C7(H7), C17(H17), C18(H18), C20(H20), C21(H21),
 C25(H25), C26(H26), C28(H28), C29(H29), C39(H39), C40(H40), C42(H42), C43(H43),
  C47(H47), C48(H48), C50(H50), C51(H51), C61(H61), C62(H62), C64(H64),
 C65(H65), C81(H81), C83(H83), C85(H85), C87(H87), C89(H89), C91(H91)
;
_shelx_shelxl_version_number 2014/7
_olex2_submission_special_instructions 'No special instructions were received'

loop_
_space_group_symop_operation_xyz
'x, y, z'
'-x, y+1/2, -z+1/2'
'-x, -y, -z'
'x, -y-1/2, z-1/2'

loop_
_atom_site_label
_atom_site_type_symbol
_atom_site_fract_x
_atom_site_fract_y
_atom_site_fract_z
_atom_site_U_iso_or_equiv
_atom_site_adp_type
_atom_site_occupancy
_atom_site_site_symmetry_order
_atom_site_calc_flag
_atom_site_refinement_flags_posn
_atom_site_refinement_flags_adp
_atom_site_refinement_flags_occupancy
_atom_site_disorder_assembly
_atom_site_disorder_group
N1 N 0.54425(17) 0.7883(2) 0.47761(9) 0.0500(8) Uani 1 1 d . . . . .
N2 N 0.11846(17) 0.2412(2) 0.45885(9) 0.0435(7) Uani 1 1 d . . . . .
N3 N 0.1184(2) 0.8215(3) 0.67507(10) 0.0631(10) Uani 1 1 d . . . . .
N4 N 0.49881(17) 0.7103(2) 0.52186(9) 0.0474(8) Uani 1 1 d . . . . .
N5 N 0.41603(17) 0.7877(2) 0.47698(9) 0.0479(8) Uani 1 1 d . . . . .
N6 N 0.36573(17) 0.6990(2) 0.51917(9) 0.0444(8) Uani 1 1 d . . . . .
N7 N 0.19717(16) 0.3085(2) 0.50446(9) 0.0443(8) Uani 1 1 d . . . . .
N8 N 0.11093(17) 0.3979(2) 0.46495(9) 0.0449(8) Uani 1 1 d . . . . .
N9 N 0.19227(16) 0.4690(2) 0.51141(9) 0.0433(7) Uani 1 1 d . . . . .
N10 N 0.18874(19) 0.7068(3) 0.65572(9) 0.0539(9) Uani 1 1 d . . . . .
N11 N 0.11671(19) 0.8087(3) 0.61515(9) 0.0545(9) Uani 1 1 d . . . . .
N12 N 0.18968(17) 0.6922(2) 0.59446(9) 0.0465(8) Uani 1 1 d . . . . .
O1 O 0.4772(3) 0.5539(4) 0.34091(13) 0.1147(17) Uani 1 1 d D . . . .
O2 O 0.1803(3) 0.2581(4) 0.30132(12) 0.1145(17) Uani 1 1 d D . . . .
O3 O -0.04150(16) 0.0283(2) 0.57226(8) 0.0556(7) Uani 1 1 d D . . . .
O4 O 0.0163(4) 0.4601(4) 0.75068(16) 0.1239(19) Uani 1 1 d D . . . .
O5 O 0.3042(3) 1.1754(4) 0.72326(12) 0.0975(13) Uani 1 1 d . . . . .
O6 O 0.72571(18) 0.9959(2) 0.60916(9) 0.0668(9) Uani 1 1 d . . . . .
O7 O 0.29142(13) 0.78170(19) 0.47694(7) 0.0476(7) Uani 1 1 d . . . . .
O8 O 0.10425(14) 0.54884(19) 0.47332(8) 0.0500(7) Uani 1 1 d . . . . .
O9 O 0.11545(14) 0.7899(2) 0.55819(7) 0.0494(7) Uani 1 1 d . . . . .
O10 O 0.44991(13) 0.62628(19) 0.56086(7) 0.0458(6) Uani 1 1 d . . . . .
O11 O 0.27368(14) 0.37754(18) 0.54684(7) 0.0451(6) Uani 1 1 d . . . . .
O12 O 0.26152(15) 0.6027(2) 0.63528(7) 0.0522(7) Uani 1 1 d . . . . .
C1 C 0.5326(2) 0.8276(3) 0.44227(12) 0.0543(10) Uani 1 1 d . . . . .
H1A H 0.5769 0.8645 0.4390 0.065 Uiso 1 1 calc R . . . .
H1B H 0.4884 0.8681 0.4396 0.065 Uiso 1 1 calc R . . . .
C2 C 0.5208(3) 0.7542(3) 0.41470(12) 0.0595(12) Uani 1 1 d . . . . .
C3 C 0.5791(3) 0.7216(4) 0.39994(13) 0.0685(13) Uani 1 1 d . U . . .
H3 H 0.6281 0.7454 0.4067 0.082 Uiso 1 1 calc R . . . .
C4 C 0.5670(4) 0.6529(5) 0.37478(14) 0.0828(17) Uani 1 1 d . U . . .
H4 H 0.6070 0.6303 0.3639 0.099 Uiso 1 1 calc R . . . .
C5 C 0.4941(4) 0.6189(4) 0.36621(17) 0.0868(18) Uani 1 1 d . . . . .
C6 C 0.4340(4) 0.6535(5) 0.38027(16) 0.0835(16) Uani 1 1 d . . . . .
H6 H 0.3845 0.6315 0.3733 0.100 Uiso 1 1 calc R . . . .
C7 C 0.4483(3) 0.7196(4) 0.40431(14) 0.0744(15) Uani 1 1 d . . . . .
H7 H 0.4079 0.7436 0.4145 0.089 Uiso 1 1 calc R . . . .
C8 C 0.5380(11) 0.5142(11) 0.3276(9) 0.134(3) Uani 0.652(9) 1 d D U P A 1
H8A H 0.5763 0.4931 0.3468 0.161 Uiso 0.652(9) 1 calc R . P A 1
H8B H 0.5615 0.5592 0.3138 0.161 Uiso 0.652(9) 1 calc R . P A 1
C9 C 0.5071(11) 0.4325(10) 0.3044(5) 0.146(4) Uani 0.652(9) 1 d D U P A 1
H9A H 0.4726 0.4545 0.2840 0.175 Uiso 0.652(9) 1 calc R . P A 1
H9B H 0.5490 0.3998 0.2962 0.175 Uiso 0.652(9) 1 calc R . P A 1
C10 C 0.4650(10) 0.3678(10) 0.3261(4) 0.159(4) Uani 0.652(9) 1 d D U P A 1
H10A H 0.5005 0.3423 0.3455 0.191 Uiso 0.652(9) 1 calc R . P A 1
H10B H 0.4257 0.4018 0.3359 0.191 Uiso 0.652(9) 1 calc R . P A 1
C11 C 0.4292(11) 0.2910(11) 0.3028(4) 0.181(4) Uani 0.652(9) 1 d D U P A 1
H11A H 0.4687 0.2553 0.2939 0.217 Uiso 0.652(9) 1 calc R . P A 1
H11B H 0.3955 0.3167 0.2828 0.217 Uiso 0.652(9) 1 calc R . P A 1
C12 C 0.3837(12) 0.2283(14) 0.3242(4) 0.210(5) Uani 0.652(9) 1 d D U P A 1
H12A H 0.4178 0.1986 0.3431 0.252 Uiso 0.652(9) 1 calc R . P A 1
H12B H 0.3463 0.2644 0.3344 0.252 Uiso 0.652(9) 1 calc R . P A 1
C13 C 0.3440(9) 0.1562(12) 0.2992(5) 0.212(5) Uani 0.652(9) 1 d D U P A 1
H13A H 0.3374 0.1799 0.2753 0.254 Uiso 0.652(9) 1 calc R . P A 1
H13B H 0.3755 0.1010 0.3002 0.254 Uiso 0.652(9) 1 calc R . P A 1
C14 C 0.2681(9) 0.1321(15) 0.3087(5) 0.223(6) Uani 0.652(9) 1 d D U P A 1
H14A H 0.2667 0.1503 0.3330 0.268 Uiso 0.652(9) 1 calc R . P A 1
H14B H 0.2613 0.0654 0.3072 0.268 Uiso 0.652(9) 1 calc R . P A 1
C15 C 0.2033(11) 0.1778(13) 0.2854(5) 0.237(7) Uani 0.652(9) 1 d D U P A 1
H15A H 0.2194 0.1936 0.2630 0.284 Uiso 0.652(9) 1 calc R . P A 1
H15B H 0.1605 0.1352 0.2807 0.284 Uiso 0.652(9) 1 calc R . P A 1
C8' C 0.5377(19) 0.518(2) 0.3261(17) 0.134(3) Uani 0.348(9) 1 d D . P A 2
H8'A H 0.5746 0.4866 0.3436 0.161 Uiso 0.348(9) 1 calc R . P A 2
H8'B H 0.5634 0.5647 0.3142 0.161 Uiso 0.348(9) 1 calc R . P A 2
C9' C 0.494(2) 0.450(2) 0.3003(10) 0.146(4) Uani 0.348(9) 1 d D . P A 2
H9'A H 0.4404 0.4664 0.2961 0.175 Uiso 0.348(9) 1 calc R . P A 2
H9'B H 0.5136 0.4525 0.2780 0.175 Uiso 0.348(9) 1 calc R . P A 2
C10' C 0.5028(15) 0.3534(16) 0.3148(8) 0.159(4) Uani 0.348(9) 1 d D . P A 2
H10C H 0.5546 0.3449 0.3270 0.191 Uiso 0.348(9) 1 calc R . P A 2
H10D H 0.4944 0.3093 0.2955 0.191 Uiso 0.348(9) 1 calc R . P A 2
C11' C 0.4471(15) 0.334(2) 0.3399(6) 0.181(4) Uani 0.348(9) 1 d D . P A 2
H11C H 0.4484 0.3847 0.3568 0.217 Uiso 0.348(9) 1 calc R . P A 2
H11D H 0.4614 0.2777 0.3529 0.217 Uiso 0.348(9) 1 calc R . P A 2
C12' C 0.3668(13) 0.3246(19) 0.3195(9) 0.210(5) Uani 0.348(9) 1 d D . P A 2
H12C H 0.3317 0.3639 0.3300 0.252 Uiso 0.348(9) 1 calc R . P A 2
H12D H 0.3663 0.3439 0.2953 0.252 Uiso 0.348(9) 1 calc R . P A 2
C13' C 0.3419(16) 0.225(2) 0.3206(9) 0.212(5) Uani 0.348(9) 1 d D . P A 2
H13C H 0.3081 0.2176 0.3381 0.254 Uiso 0.348(9) 1 calc R . P A 2
H13D H 0.3862 0.1857 0.3271 0.254 Uiso 0.348(9) 1 calc R . P A 2
C14' C 0.3004(13) 0.197(3) 0.2845(8) 0.223(6) Uani 0.348(9) 1 d D . P A 2
H14C H 0.3062 0.2445 0.2672 0.268 Uiso 0.348(9) 1 calc R . P A 2
H14D H 0.3216 0.1396 0.2770 0.268 Uiso 0.348(9) 1 calc R . P A 2
C15' C 0.2167(10) 0.1840(12) 0.2874(5) 0.100 Uiso 0.348(9) 1 d D . P A 2
H15C H 0.1894 0.1705 0.2641 0.120 Uiso 0.348(9) 1 calc R . P A 2
H15D H 0.2120 0.1300 0.3021 0.120 Uiso 0.348(9) 1 calc R . P A 2
C16 C 0.1528(3) 0.2464(5) 0.33270(15) 0.0818(16) Uani 1 1 d D U . . .
C17 C 0.1238(4) 0.1655(5) 0.34360(14) 0.0840(16) Uani 1 1 d . U . . .
H17 H 0.1259 0.1116 0.3304 0.101 Uiso 1 1 calc R . . . .
C18 C 0.0909(3) 0.1640(4) 0.37483(13) 0.0658(13) Uani 1 1 d . . . . .
H18 H 0.0691 0.1099 0.3820 0.079 Uiso 1 1 calc R . . . .
C19 C 0.0913(2) 0.2422(3) 0.39439(11) 0.0530(10) Uani 1 1 d . . . . .
C20 C 0.1221(3) 0.3204(4) 0.38217(13) 0.0676(13) Uani 1 1 d . . . . .
H20 H 0.1221 0.3748 0.3952 0.081 Uiso 1 1 calc R . . . .
C21 C 0.1526(3) 0.3219(5) 0.35182(15) 0.0851(17) Uani 1 1 d . . . . .
H21 H 0.1735 0.3765 0.3445 0.102 Uiso 1 1 calc R . . . .
C22 C 0.0596(2) 0.2432(3) 0.42834(11) 0.0478(9) Uani 1 1 d . . . . .
H22A H 0.0289 0.2985 0.4293 0.057 Uiso 1 1 calc R . . . .
H22B H 0.0264 0.1899 0.4291 0.057 Uiso 1 1 calc R . . . .
C23 C 0.1403(2) 0.1510(3) 0.47359(11) 0.0463(9) Uani 1 1 d . . . . .
H23A H 0.1937 0.1526 0.4843 0.056 Uiso 1 1 calc R . . . .
H23B H 0.1351 0.1055 0.4547 0.056 Uiso 1 1 calc R . . . .
C24 C 0.09244(19) 0.1217(3) 0.50087(11) 0.0431(9) Uani 1 1 d . . . . .
C25 C 0.1030(2) 0.0373(3) 0.51690(11) 0.0464(9) Uani 1 1 d . . . . .
H25 H 0.1411 -0.0017 0.5110 0.056 Uiso 1 1 calc R . . . .
C26 C 0.0600(2) 0.0085(3) 0.54103(11) 0.0490(9) Uani 1 1 d . . . . .
H26 H 0.0692 -0.0489 0.5519 0.059 Uiso 1 1 calc R . . . .
C27 C 0.0022(2) 0.0647(3) 0.54947(11) 0.0479(9) Uani 1 1 d . . . . .
C28 C -0.0085(2) 0.1498(3) 0.53437(11) 0.0462(9) Uani 1 1 d . . . . .
H28 H -0.0465 0.1889 0.5404 0.055 Uiso 1 1 calc R . . . .
C29 C 0.0363(2) 0.1777(3) 0.51051(11) 0.0453(9) Uani 1 1 d . . . . .
H29 H 0.0288 0.2363 0.5004 0.054 Uiso 1 1 calc R . . . .
C30 C -0.1037(6) 0.0798(14) 0.5798(3) 0.0659(14) Uani 0.737(7) 1 d D U P B 1
H30A H -0.1423 0.0384 0.5866 0.079 Uiso 0.737(7) 1 calc R . P B 1
H30B H -0.1263 0.1134 0.5589 0.079 Uiso 0.737(7) 1 calc R . P B 1
C31 C -0.0790(6) 0.1475(8) 0.6095(2) 0.079(2) Uani 0.737(7) 1 d D U P B 1
H31A H -0.0419 0.1904 0.6024 0.094 Uiso 0.737(7) 1 calc R . P B 1
H31B H -0.1230 0.1830 0.6142 0.094 Uiso 0.737(7) 1 calc R . P B 1
C32 C -0.0446(5) 0.0978(5) 0.64221(17) 0.085(2) Uani 0.737(7) 1 d D U P B 1
H32A H 0.0027 0.0685 0.6381 0.102 Uiso 0.737(7) 1 calc R . P B 1
H32B H -0.0794 0.0494 0.6473 0.102 Uiso 0.737(7) 1 calc R . P B 1
C33 C -0.0279(6) 0.1604(8) 0.6737(2) 0.110(3) Uani 0.737(7) 1 d D U P B 1
H33A H -0.0158 0.1240 0.6951 0.132 Uiso 0.737(7) 1 calc R . P B 1
H33B H -0.0723 0.1985 0.6757 0.132 Uiso 0.737(7) 1 calc R . P B 1
C34 C 0.0398(5) 0.2215(7) 0.6687(2) 0.104(3) Uani 0.737(7) 1 d D U P B 1
H34A H 0.0233 0.2713 0.6523 0.125 Uiso 0.737(7) 1 calc R . P B 1
H34B H 0.0784 0.1853 0.6592 0.125 Uiso 0.737(7) 1 calc R . P B 1
C35 C 0.0728(6) 0.2610(7) 0.7051(3) 0.136(3) Uani 0.737(7) 1 d D U P B 1
H35A H 0.0663 0.2169 0.7235 0.164 Uiso 0.737(7) 1 calc R . P B 1
H35B H 0.1270 0.2737 0.7062 0.164 Uiso 0.737(7) 1 calc R . P B 1
C36 C 0.0308(7) 0.3480(7) 0.7101(2) 0.130(3) Uani 0.737(7) 1 d D U P B 1
H36A H -0.0237 0.3386 0.7031 0.157 Uiso 0.737(7) 1 calc R . P B 1
H36B H 0.0474 0.3969 0.6957 0.157 Uiso 0.737(7) 1 calc R . P B 1
C37 C 0.0473(7) 0.3750(7) 0.7491(2) 0.133(3) Uani 0.737(7) 1 d D U P B 1
H37A H 0.0239 0.3313 0.7634 0.160 Uiso 0.737(7) 1 calc R . P B 1
H37B H 0.1020 0.3767 0.7572 0.160 Uiso 0.737(7) 1 calc R . P B 1
C30' C -0.0976(14) 0.083(4) 0.5842(10) 0.0659(14) Uani 0.263(7) 1 d D . P B 2
H30C H -0.1286 0.0436 0.5971 0.079 Uiso 0.263(7) 1 calc R . P B 2
H30D H -0.1307 0.1083 0.5641 0.079 Uiso 0.263(7) 1 calc R . P B 2
C31' C -0.064(2) 0.161(2) 0.6079(7) 0.079(2) Uani 0.263(7) 1 d D . P B 2
H31C H -0.0425 0.2070 0.5940 0.094 Uiso 0.263(7) 1 calc R . P B 2
H31D H -0.1044 0.1898 0.6187 0.094 Uiso 0.263(7) 1 calc R . P B 2
C32' C -0.0032(12) 0.1242(15) 0.6362(5) 0.085(2) Uani 0.263(7) 1 d D . P B 2
H32C H 0.0465 0.1311 0.6287 0.102 Uiso 0.263(7) 1 calc R . P B 2
H32D H -0.0117 0.0588 0.6398 0.102 Uiso 0.263(7) 1 calc R . P B 2
C33' C -0.0041(15) 0.176(2) 0.6703(6) 0.110(3) Uani 0.263(7) 1 d D . P B 2
H33C H -0.0071 0.1325 0.6894 0.132 Uiso 0.263(7) 1 calc R . P B 2
H33D H -0.0484 0.2164 0.6682 0.132 Uiso 0.263(7) 1 calc R . P B 2
C34' C 0.0686(12) 0.2323(18) 0.6781(7) 0.104(3) Uani 0.263(7) 1 d D . P B 2
H34C H 0.1050 0.2007 0.6955 0.125 Uiso 0.263(7) 1 calc R . P B 2
H34D H 0.0913 0.2393 0.6567 0.125 Uiso 0.263(7) 1 calc R . P B 2
C35' C 0.0504(18) 0.3262(15) 0.6917(7) 0.136(3) Uani 0.263(7) 1 d D . P B 2
H35C H 0.0178 0.3599 0.6734 0.164 Uiso 0.263(7) 1 calc R . P B 2
H35D H 0.0974 0.3611 0.6980 0.164 Uiso 0.263(7) 1 calc R . P B 2
C36' C 0.011(2) 0.3163(18) 0.7237(7) 0.130(3) Uani 0.263(7) 1 d D . P B 2
H36C H 0.0478 0.3053 0.7447 0.157 Uiso 0.263(7) 1 calc R . P B 2
H36D H -0.0247 0.2645 0.7207 0.157 Uiso 0.263(7) 1 calc R . P B 2
C37' C -0.0326(11) 0.4059(17) 0.7277(6) 0.133(3) Uani 0.263(7) 1 d D . P B 2
H37C H -0.0454 0.4366 0.7050 0.160 Uiso 0.263(7) 1 calc R . P B 2
H37D H -0.0794 0.3937 0.7372 0.160 Uiso 0.263(7) 1 calc R . P B 2
C38 C 0.0470(4) 0.5386(4) 0.74017(17) 0.0855(17) Uani 1 1 d . . . . .
C39 C 0.1103(4) 0.5740(4) 0.76008(17) 0.0830(16) Uani 1 1 d . . . . .
H39 H 0.1330 0.5437 0.7805 0.100 Uiso 1 1 calc R . . . .
C40 C 0.1405(3) 0.6551(4) 0.74968(14) 0.0744(14) Uani 1 1 d . . . . .
H40 H 0.1843 0.6792 0.7632 0.089 Uiso 1 1 calc R . . . .
C41 C 0.1080(3) 0.7020(4) 0.71983(12) 0.0623(12) Uani 1 1 d . . . . .
C42 C 0.0434(3) 0.6661(5) 0.70130(16) 0.0810(16) Uani 1 1 d . . . . .
H42 H 0.0194 0.6970 0.6813 0.097 Uiso 1 1 calc R . . . .
C43 C 0.0128(4) 0.5851(5) 0.71136(18) 0.0896(18) Uani 1 1 d . . . . .
H43 H -0.0318 0.5618 0.6983 0.107 Uiso 1 1 calc R . . . .
C44 C 0.1447(3) 0.7883(4) 0.71045(12) 0.0646(12) Uani 1 1 d . . . . .
H44A H 0.1357 0.8361 0.7271 0.077 Uiso 1 1 calc R . . . .
H44B H 0.1995 0.7782 0.7130 0.077 Uiso 1 1 calc R . . . .
C45 C 0.0842(3) 0.9117(4) 0.67177(14) 0.0673(13) Uani 1 1 d . . . . .
H45A H 0.0428 0.9145 0.6857 0.081 Uiso 1 1 calc R . . . .
H45B H 0.0629 0.9228 0.6473 0.081 Uiso 1 1 calc R . . . .
C46 C 0.1409(3) 0.9842(4) 0.68383(13) 0.0675(13) Uani 1 1 d . . . . .
C47 C 0.1414(3) 1.0304(4) 0.71542(15) 0.0784(15) Uani 1 1 d . . . . .
H47 H 0.1028 1.0181 0.7288 0.094 Uiso 1 1 calc R . . . .
C48 C 0.1959(4) 1.0926(5) 0.72760(17) 0.0898(18) Uani 1 1 d . . . . .
H48 H 0.1939 1.1235 0.7488 0.108 Uiso 1 1 calc R . . . .
C49 C 0.2532(3) 1.1100(5) 0.70910(16) 0.0814(16) Uani 1 1 d . . . . .
C50 C 0.2547(3) 1.0683(4) 0.67711(17) 0.0806(16) Uani 1 1 d . . . . .
H50 H 0.2931 1.0822 0.6638 0.097 Uiso 1 1 calc R . . . .
C51 C 0.1973(3) 1.0044(4) 0.66493(15) 0.0703(13) Uani 1 1 d . . . . .
H51 H 0.1980 0.9751 0.6433 0.084 Uiso 1 1 calc R . . . .
C52 C 0.3628(4) 1.2019(5) 0.70420(19) 0.096(2) Uani 1 1 d . . . . .
H52A H 0.3801 1.2636 0.7115 0.116 Uiso 1 1 calc R . . . .
H52B H 0.3422 1.2044 0.6793 0.116 Uiso 1 1 calc R . . . .
C53 C 0.4287(4) 1.1382(5) 0.70930(17) 0.0951(19) Uani 1 1 d . . . . .
H53A H 0.4486 1.1340 0.7343 0.114 Uiso 1 1 calc R . . . .
H53B H 0.4121 1.0769 0.7011 0.114 Uiso 1 1 calc R . . . .
C54 C 0.4897(4) 1.1702(6) 0.68997(19) 0.102(2) Uani 1 1 d . . . . .
H54A H 0.5011 1.2343 0.6963 0.123 Uiso 1 1 calc R . . . .
H54B H 0.4701 1.1688 0.6649 0.123 Uiso 1 1 calc R . . . .
C55 C 0.5622(4) 1.1172(6) 0.6959(2) 0.110(2) Uani 1 1 d . . . . .
H55A H 0.5509 1.0515 0.6934 0.131 Uiso 1 1 calc R . . . .
H55B H 0.5876 1.1278 0.7198 0.131 Uiso 1 1 calc R . . . .
C56 C 0.6149(4) 1.1443(5) 0.6704(2) 0.108(2) Uani 1 1 d D . . . .
H56A H 0.5872 1.1375 0.6467 0.129 Uiso 1 1 calc R . . . .
H56B H 0.6269 1.2096 0.6739 0.129 Uiso 1 1 calc R . . . .
C57 C 0.6878(4) 1.0932(6) 0.6723(2) 0.108(2) Uani 1 1 d D . . . .
H57A H 0.7173 1.1011 0.6956 0.129 Uiso 1 1 calc R . . . .
H57B H 0.6771 1.0277 0.6688 0.129 Uiso 1 1 calc R . . . .
C58 C 0.7330(4) 1.1258(5) 0.64568(18) 0.098(2) Uani 1 1 d . . . . .
H58A H 0.7857 1.1071 0.6529 0.117 Uiso 1 1 calc R . . . .
H58B H 0.7318 1.1930 0.6455 0.117 Uiso 1 1 calc R . . . .
C59 C 0.7078(3) 1.0920(4) 0.60837(16) 0.0768(15) Uani 1 1 d . . . . .
H59A H 0.6533 1.1016 0.6014 0.092 Uiso 1 1 calc R . . . .
H59B H 0.7351 1.1244 0.5919 0.092 Uiso 1 1 calc R . . . .
C60 C 0.6994(2) 0.9466(3) 0.58037(12) 0.0574(11) Uani 1 1 d . . . . .
C61 C 0.7114(2) 0.8519(3) 0.58311(13) 0.0571(11) Uani 1 1 d . . . . .
H61 H 0.7369 0.8266 0.6040 0.069 Uiso 1 1 calc R . . . .
C62 C 0.6859(2) 0.7964(3) 0.55548(12) 0.0533(10) Uani 1 1 d . . . . .
H62 H 0.6942 0.7329 0.5577 0.064 Uiso 1 1 calc R . . . .
C63 C 0.6485(2) 0.8303(3) 0.52459(12) 0.0506(10) Uani 1 1 d . . . . .
C64 C 0.6374(3) 0.9241(3) 0.52211(13) 0.0604(12) Uani 1 1 d . . . . .
H64 H 0.6119 0.9488 0.5011 0.072 Uiso 1 1 calc R . . . .
C65 C 0.6625(3) 0.9823(3) 0.54938(13) 0.0606(12) Uani 1 1 d . . . . .
H65 H 0.6545 1.0459 0.5469 0.073 Uiso 1 1 calc R . . . .
C66 C 0.6218(2) 0.7670(3) 0.49422(12) 0.0526(10) Uani 1 1 d . . . . .
H66A H 0.6562 0.7724 0.4768 0.063 Uiso 1 1 calc R . . . .
H66B H 0.6238 0.7034 0.5026 0.063 Uiso 1 1 calc R . . . .
C71 C 0.4850(2) 0.7621(3) 0.49227(11) 0.0473(9) Uani 1 1 d . . . . .
C72 C 0.3613(2) 0.7541(3) 0.49195(10) 0.0442(9) Uani 1 1 d . . . . .
C73 C 0.4375(2) 0.6819(3) 0.53244(10) 0.0418(8) Uani 1 1 d . . . . .
C74 C 0.1426(2) 0.3175(3) 0.47606(10) 0.0441(9) Uani 1 1 d . . . . .
C75 C 0.1383(2) 0.4680(3) 0.48396(11) 0.0457(9) Uani 1 1 d . . . . .
C76 C 0.21816(19) 0.3860(3) 0.51947(10) 0.0409(8) Uani 1 1 d . . . . .
C77 C 0.1412(2) 0.7775(3) 0.64799(12) 0.0555(11) Uani 1 1 d . . . . .
C78 C 0.1423(2) 0.7615(3) 0.59121(11) 0.0487(10) Uani 1 1 d . . . . .
C79 C 0.2107(2) 0.6703(3) 0.62750(11) 0.0498(10) Uani 1 1 d . . . . .
C80 C 0.2306(2) 0.7430(3) 0.49070(11) 0.0438(9) Uani 1 1 d . . . . .
C81 C 0.1985(2) 0.6648(3) 0.47502(11) 0.0448(9) Uani 1 1 d . . . . .
H81 H 0.2165 0.6378 0.4558 0.054 Uiso 1 1 calc R . . . .
C82 C 0.1382(2) 0.6282(3) 0.48910(11) 0.0447(9) Uani 1 1 d . . . . .
C83 C 0.10958(19) 0.6678(3) 0.51631(10) 0.0439(9) Uani 1 1 d . . . . .
H83 H 0.0676 0.6423 0.5249 0.053 Uiso 1 1 calc R . . . .
C84 C 0.1440(2) 0.7462(3) 0.53087(11) 0.0456(9) Uani 1 1 d . . . . .
C85 C 0.2049(2) 0.7854(3) 0.51842(10) 0.0433(9) Uani 1 1 d . . . . .
H85 H 0.2279 0.8391 0.5285 0.052 Uiso 1 1 calc R . . . .
C86 C 0.38671(19) 0.5815(3) 0.57031(10) 0.0427(9) Uani 1 1 d . . . . .
C87 C 0.36190(19) 0.5023(3) 0.55298(10) 0.0417(8) Uani 1 1 d . . . . .
H87 H 0.3853 0.4790 0.5346 0.050 Uiso 1 1 calc R . . . .
C88 C 0.3008(2) 0.4587(3) 0.56388(10) 0.0424(9) Uani 1 1 d . . . . .
C89 C 0.2672(2) 0.4904(3) 0.59093(10) 0.0452(9) Uani 1 1 d . . . . .
H89 H 0.2263 0.4591 0.5982 0.054 Uiso 1 1 calc R . . . .
C90 C 0.2948(2) 0.5682(3) 0.60695(10) 0.0462(9) Uani 1 1 d . . . . .
C91 C 0.3549(2) 0.6165(3) 0.59747(10) 0.0444(9) Uani 1 1 d . . . . .
H91 H 0.3730 0.6706 0.6091 0.053 Uiso 1 1 calc R . . . .
C92 C 0.8013(3) 0.8278(4) 0.42075(14) 0.0681(13) Uani 1 1 d . . . . .
H92A H 0.8508 0.8567 0.4207 0.082 Uiso 1 1 calc R . . . .
H92B H 0.8041 0.7912 0.4421 0.082 Uiso 1 1 calc R . . . .
Cl1 Cl 0.73215(7) 0.91401(10) 0.42116(4) 0.0735(4) Uani 1 1 d . . . . .
Cl2 Cl 0.78233(7) 0.75560(9) 0.38476(3) 0.0695(4) Uani 1 1 d . . . . .
C93 C 0.7750(7) 0.5029(8) 0.2998(4) 0.089(2) Uani 0.696(13) 1 d D U P C 1
H93A H 0.7987 0.4590 0.3173 0.107 Uiso 0.696(13) 1 calc R . P C 1
H93B H 0.8115 0.5170 0.2840 0.107 Uiso 0.696(13) 1 calc R . P C 1
Cl3 Cl 0.7537(4) 0.6004(4) 0.32018(15) 0.1010(16) Uani 0.696(13) 1 d D U P C 1
Cl4 Cl 0.69491(17) 0.4534(4) 0.27599(10) 0.1148(19) Uani 0.696(13) 1 d D U P C 1
C93' C 0.7645(18) 0.5065(18) 0.2937(9) 0.089(2) Uani 0.304(13) 1 d D U P C 2
H93C H 0.7570 0.4555 0.3093 0.107 Uiso 0.304(13) 1 calc R . P C 2
H93D H 0.8100 0.4941 0.2832 0.107 Uiso 0.304(13) 1 calc R . P C 2
Cl3' Cl 0.7751(10) 0.6058(14) 0.3167(5) 0.129(6) Uani 0.304(13) 1 d D U P C 2
Cl4' Cl 0.6874(8) 0.5166(13) 0.2617(4) 0.177(6) Uani 0.304(13) 1 d D U P C 2
C94 C 0.0583(3) 0.4948(3) 0.57644(13) 0.0605(11) Uani 1 1 d . . . . .
H94A H 0.1008 0.5256 0.5680 0.073 Uiso 1 1 calc R . . . .
H94B H 0.0113 0.5207 0.5638 0.073 Uiso 1 1 calc R . . . .
Cl5 Cl 0.06161(7) 0.37738(9) 0.56691(5) 0.0820(5) Uani 1 1 d . . . . .
Cl6 Cl 0.06222(9) 0.51711(14) 0.62108(4) 0.0950(5) Uani 1 1 d . . . . .
C95 C 0.4957(4) 0.8866(5) 0.58451(19) 0.0951(19) Uani 1 1 d . . . . .
H95A H 0.5364 0.8799 0.5703 0.114 Uiso 1 1 calc R . . . .
H95B H 0.4900 0.8277 0.5960 0.114 Uiso 1 1 calc R . . . .
Cl7 Cl 0.41360(12) 0.91144(14) 0.55776(6) 0.1140(7) Uani 1 1 d . . . . .
Cl8 Cl 0.52178(11) 0.96943(16) 0.61627(5) 0.1124(7) Uani 1 1 d . . . . .
Cl9 Cl 0.4354(2) 0.53162(18) 0.46715(8) 0.0893(13) Uani 0.545(6) 1 d D . P D 1
Cl10 Cl 0.29565(16) 0.4663(2) 0.43021(17) 0.130(3) Uani 0.545(6) 1 d D . P D 1
C96 C 0.3926(5) 0.462(2) 0.4344(6) 0.066(4) Uani 0.545(6) 1 d D . P D 1
H96A H 0.4095 0.3992 0.4391 0.079 Uiso 0.545(6) 1 calc R . P D 1
H96B H 0.4083 0.4815 0.4122 0.079 Uiso 0.545(6) 1 calc R . P D 1
Cl11 Cl 0.3551(6) 0.5115(5) 0.46103(11) 0.207(7) Uani 0.455(6) 1 d D . P D 2
Cl12 Cl 0.3156(4) 0.4320(5) 0.39550(16) 0.173(4) Uani 0.455(6) 1 d D . P D 2
C97 C 0.3879(8) 0.448(3) 0.4293(6) 0.071(7) Uani 0.455(6) 1 d D . P D 2
H97A H 0.4298 0.4806 0.4209 0.085 Uiso 0.455(6) 1 calc R . P D 2
H97B H 0.4066 0.3889 0.4388 0.085 Uiso 0.455(6) 1 calc R . P D 2

loop_
_atom_site_aniso_label
_atom_site_aniso_U_11
_atom_site_aniso_U_22
_atom_site_aniso_U_33
_atom_site_aniso_U_23
_atom_site_aniso_U_13
_atom_site_aniso_U_12
N1 0.0297(16) 0.052(2) 0.068(2) 0.0183(17) 0.0050(15) -0.0002(14)
N2 0.0306(15) 0.0389(17) 0.0595(19) 0.0030(14) 0.0018(14) -0.0057(13)
N3 0.057(2) 0.069(3) 0.063(2) -0.0022(19) 0.0090(18) 0.009(2)
N4 0.0316(16) 0.0466(19) 0.063(2) 0.0096(16) 0.0043(14) -0.0004(14)
N5 0.0320(16) 0.049(2) 0.062(2) 0.0128(16) 0.0030(15) 0.0007(14)
N6 0.0287(15) 0.0421(18) 0.0610(19) 0.0091(15) 0.0022(14) 0.0005(13)
N7 0.0284(15) 0.0414(18) 0.062(2) 0.0096(15) 0.0022(14) 0.0001(13)
N8 0.0285(15) 0.0421(18) 0.062(2) 0.0046(15) 0.0000(14) -0.0030(13)
N9 0.0288(15) 0.0395(18) 0.0590(19) 0.0093(14) -0.0019(14) 0.0008(13)
N10 0.0409(18) 0.060(2) 0.060(2) 0.0011(17) 0.0061(16) 0.0048(16)
N11 0.0378(18) 0.064(2) 0.061(2) -0.0020(18) 0.0062(16) 0.0054(16)
N12 0.0343(16) 0.0475(19) 0.0556(19) 0.0050(15) 0.0002(14) 0.0044(14)
O1 0.109(4) 0.121(4) 0.102(3) -0.022(3) -0.022(3) 0.023(3)
O2 0.162(5) 0.106(4) 0.082(3) 0.005(2) 0.039(3) -0.002(3)
O3 0.0460(16) 0.0514(17) 0.0712(19) 0.0077(14) 0.0149(14) -0.0073(13)
O4 0.155(5) 0.077(3) 0.150(5) -0.008(3) 0.053(4) -0.025(3)
O5 0.086(3) 0.102(3) 0.099(3) -0.004(3) -0.004(2) -0.013(3)
O6 0.0557(19) 0.066(2) 0.077(2) -0.0028(17) 0.0048(16) -0.0092(16)
O7 0.0274(12) 0.0493(16) 0.0650(17) 0.0199(13) 0.0037(12) 0.0007(11)
O8 0.0311(13) 0.0386(15) 0.0749(18) 0.0051(13) -0.0088(13) 0.0012(11)
O9 0.0358(14) 0.0545(17) 0.0576(16) 0.0070(13) 0.0063(12) 0.0110(12)
O10 0.0263(12) 0.0490(16) 0.0589(16) 0.0121(12) -0.0035(11) -0.0045(11)
O11 0.0320(13) 0.0390(14) 0.0606(16) 0.0087(12) -0.0047(12) 0.0024(11)
O12 0.0416(15) 0.0593(18) 0.0549(16) 0.0091(13) 0.0046(12) 0.0086(13)
C1 0.037(2) 0.055(3) 0.072(3) 0.018(2) 0.0089(19) -0.0019(18)
C2 0.048(2) 0.062(3) 0.066(3) 0.024(2) 0.002(2) -0.002(2)
C3 0.062(3) 0.076(3) 0.061(3) 0.010(2) -0.014(2) 0.005(3)
C4 0.082(4) 0.099(4) 0.063(3) 0.018(3) -0.001(3) 0.033(3)
C5 0.087(4) 0.074(4) 0.086(4) -0.005(3) -0.030(3) 0.009(3)
C6 0.072(4) 0.093(4) 0.082(4) 0.008(3) 0.002(3) -0.001(3)
C7 0.058(3) 0.098(4) 0.065(3) 0.003(3) 0.004(2) -0.015(3)
C8 0.132(5) 0.123(5) 0.141(6) -0.016(5) 0.000(5) 0.043(5)
C9 0.143(6) 0.138(6) 0.144(6) -0.036(5) -0.015(5) 0.023(5)
C10 0.155(7) 0.151(6) 0.162(6) -0.023(6) -0.007(6) 0.015(6)
C11 0.179(7) 0.180(7) 0.178(7) -0.019(6) 0.009(6) 0.015(6)
C12 0.213(7) 0.201(7) 0.212(7) 0.000(6) 0.021(6) 0.001(6)
C13 0.209(8) 0.208(8) 0.220(7) 0.007(6) 0.035(6) 0.003(6)
C14 0.222(8) 0.222(8) 0.232(8) 0.004(6) 0.053(7) 0.012(7)
C15 0.243(10) 0.236(10) 0.237(9) 0.002(8) 0.051(8) 0.014(8)
C8' 0.132(5) 0.123(5) 0.141(6) -0.016(5) 0.000(5) 0.043(5)
C9' 0.143(6) 0.138(6) 0.144(6) -0.036(5) -0.015(5) 0.023(5)
C10' 0.155(7) 0.151(6) 0.162(6) -0.023(6) -0.007(6) 0.015(6)
C11' 0.179(7) 0.180(7) 0.178(7) -0.019(6) 0.009(6) 0.015(6)
C12' 0.213(7) 0.201(7) 0.212(7) 0.000(6) 0.021(6) 0.001(6)
C13' 0.209(8) 0.208(8) 0.220(7) 0.007(6) 0.035(6) 0.003(6)
C14' 0.222(8) 0.222(8) 0.232(8) 0.004(6) 0.053(7) 0.012(7)
C16 0.060(3) 0.110(5) 0.078(3) 0.006(3) 0.019(3) -0.007(3)
C17 0.091(4) 0.088(4) 0.068(3) -0.022(3) -0.004(3) 0.018(3)
C18 0.050(3) 0.077(3) 0.069(3) -0.008(2) 0.006(2) 0.006(2)
C19 0.0339(19) 0.061(3) 0.061(2) -0.002(2) -0.0029(18) 0.0050(18)
C20 0.052(3) 0.080(3) 0.071(3) 0.008(3) 0.009(2) -0.016(2)
C21 0.076(4) 0.109(5) 0.072(3) -0.004(3) 0.014(3) -0.019(3)
C22 0.0329(19) 0.044(2) 0.065(2) 0.0047(18) 0.0048(18) 0.0031(16)
C23 0.0298(18) 0.040(2) 0.068(2) 0.0013(18) 0.0041(17) 0.0018(15)
C24 0.0261(17) 0.041(2) 0.059(2) 0.0022(17) -0.0037(16) -0.0055(15)
C25 0.0292(18) 0.039(2) 0.068(3) 0.0000(18) -0.0009(17) -0.0004(15)
C26 0.040(2) 0.042(2) 0.062(2) 0.0058(18) -0.0014(18) 0.0000(17)
C27 0.0338(19) 0.043(2) 0.066(2) 0.0054(18) 0.0043(18) -0.0051(16)
C28 0.0361(19) 0.037(2) 0.064(2) -0.0011(17) 0.0034(18) -0.0033(16)
C29 0.0358(19) 0.036(2) 0.062(2) 0.0030(17) 0.0013(17) 0.0014(16)
C30 0.059(3) 0.068(3) 0.076(4) 0.013(3) 0.026(3) 0.007(3)
C31 0.080(5) 0.077(4) 0.082(3) 0.005(3) 0.024(3) 0.007(4)
C32 0.089(4) 0.085(4) 0.084(4) 0.004(3) 0.025(4) 0.001(4)
C33 0.105(5) 0.111(5) 0.113(4) 0.009(4) 0.011(4) -0.022(4)
C34 0.094(5) 0.106(5) 0.108(5) 0.003(4) 0.003(4) -0.036(5)
C35 0.140(6) 0.131(6) 0.134(6) 0.016(5) 0.009(5) -0.027(5)
C36 0.136(6) 0.135(6) 0.122(6) 0.020(5) 0.024(5) -0.043(5)
C37 0.147(6) 0.138(7) 0.120(6) 0.015(5) 0.034(5) -0.026(6)
C30' 0.059(3) 0.068(3) 0.076(4) 0.013(3) 0.026(3) 0.007(3)
C31' 0.080(5) 0.077(4) 0.082(3) 0.005(3) 0.024(3) 0.007(4)
C32' 0.089(4) 0.085(4) 0.084(4) 0.004(3) 0.025(4) 0.001(4)
C33' 0.105(5) 0.111(5) 0.113(4) 0.009(4) 0.011(4) -0.022(4)
C34' 0.094(5) 0.106(5) 0.108(5) 0.003(4) 0.003(4) -0.036(5)
C35' 0.140(6) 0.131(6) 0.134(6) 0.016(5) 0.009(5) -0.027(5)
C36' 0.136(6) 0.135(6) 0.122(6) 0.020(5) 0.024(5) -0.043(5)
C37' 0.147(6) 0.138(7) 0.120(6) 0.015(5) 0.034(5) -0.026(6)
C38 0.095(4) 0.076(4) 0.092(4) -0.002(3) 0.037(4) 0.003(3)
C39 0.090(4) 0.075(4) 0.083(4) -0.001(3) 0.010(3) -0.001(3)
C40 0.078(3) 0.073(4) 0.069(3) -0.005(3) -0.001(3) 0.012(3)
C41 0.050(3) 0.076(3) 0.062(3) -0.004(2) 0.012(2) 0.013(2)
C42 0.059(3) 0.102(5) 0.081(4) 0.002(3) 0.005(3) -0.003(3)
C43 0.065(3) 0.108(5) 0.096(4) 0.000(4) 0.013(3) -0.021(3)
C44 0.051(3) 0.081(3) 0.059(3) -0.006(2) 0.002(2) 0.010(2)
C45 0.049(3) 0.080(4) 0.072(3) -0.012(3) 0.005(2) 0.019(2)
C46 0.055(3) 0.072(3) 0.075(3) -0.002(3) 0.005(2) 0.017(2)
C47 0.069(3) 0.085(4) 0.081(3) -0.010(3) 0.007(3) 0.011(3)
C48 0.085(4) 0.098(5) 0.085(4) -0.011(3) 0.007(3) -0.002(4)
C49 0.067(3) 0.087(4) 0.082(4) -0.002(3) -0.015(3) 0.007(3)
C50 0.065(3) 0.080(4) 0.095(4) 0.022(3) 0.006(3) 0.012(3)
C51 0.062(3) 0.067(3) 0.079(3) 0.006(3) 0.002(3) 0.007(3)
C52 0.071(4) 0.108(5) 0.103(4) 0.014(4) -0.010(3) -0.001(4)
C53 0.093(5) 0.106(5) 0.083(4) 0.014(4) 0.006(3) 0.002(4)
C54 0.100(5) 0.112(6) 0.096(4) 0.026(4) 0.019(4) 0.020(4)
C55 0.085(4) 0.113(6) 0.136(6) 0.022(5) 0.034(4) 0.005(4)
C56 0.092(5) 0.083(5) 0.150(7) 0.012(4) 0.021(5) -0.014(4)
C57 0.108(5) 0.118(6) 0.094(5) -0.005(4) 0.007(4) 0.004(5)
C58 0.106(5) 0.085(4) 0.108(5) -0.017(4) 0.035(4) -0.019(4)
C59 0.071(3) 0.062(3) 0.099(4) -0.001(3) 0.020(3) -0.006(3)
C60 0.033(2) 0.067(3) 0.071(3) 0.011(2) 0.004(2) -0.004(2)
C61 0.044(2) 0.058(3) 0.067(3) 0.013(2) 0.004(2) 0.002(2)
C62 0.034(2) 0.053(2) 0.072(3) 0.018(2) 0.0049(19) -0.0025(18)
C63 0.0277(18) 0.054(2) 0.071(3) 0.014(2) 0.0090(18) 0.0008(17)
C64 0.046(2) 0.060(3) 0.072(3) 0.018(2) -0.003(2) -0.001(2)
C65 0.048(2) 0.049(3) 0.083(3) 0.013(2) 0.004(2) 0.001(2)
C66 0.0275(18) 0.057(3) 0.074(3) 0.016(2) 0.0068(18) -0.0003(17)
C71 0.035(2) 0.045(2) 0.062(2) 0.0067(18) 0.0056(18) -0.0055(17)
C72 0.0321(18) 0.042(2) 0.058(2) 0.0071(17) 0.0043(16) -0.0020(15)
C73 0.0310(18) 0.0352(19) 0.057(2) 0.0092(16) 0.0008(16) -0.0021(15)
C74 0.0274(17) 0.046(2) 0.059(2) 0.0051(18) 0.0074(17) -0.0002(16)
C75 0.0245(17) 0.042(2) 0.068(2) 0.0069(18) -0.0018(17) -0.0027(15)
C76 0.0249(17) 0.036(2) 0.061(2) 0.0090(17) 0.0053(16) -0.0001(14)
C77 0.037(2) 0.062(3) 0.065(3) 0.002(2) 0.0006(19) -0.0006(19)
C78 0.0300(18) 0.053(2) 0.062(2) 0.0094(19) 0.0028(17) -0.0010(17)
C79 0.036(2) 0.052(2) 0.060(2) 0.0043(19) 0.0048(18) -0.0007(18)
C80 0.0272(17) 0.042(2) 0.060(2) 0.0131(17) 0.0004(16) 0.0013(15)
C81 0.0318(18) 0.046(2) 0.056(2) 0.0121(17) 0.0029(17) 0.0042(16)
C82 0.0301(18) 0.0354(19) 0.064(2) 0.0103(17) -0.0087(17) 0.0040(15)
C83 0.0210(16) 0.046(2) 0.063(2) 0.0138(18) -0.0002(16) 0.0025(15)
C84 0.0283(18) 0.045(2) 0.062(2) 0.0078(18) 0.0004(17) 0.0057(16)
C85 0.0316(18) 0.040(2) 0.056(2) 0.0079(17) -0.0036(16) 0.0038(15)
C86 0.0244(16) 0.046(2) 0.056(2) 0.0161(17) -0.0009(16) -0.0028(15)
C87 0.0272(17) 0.043(2) 0.052(2) 0.0088(17) -0.0025(15) 0.0001(15)
C88 0.0299(18) 0.037(2) 0.057(2) 0.0105(16) -0.0044(16) -0.0022(15)
C89 0.0289(18) 0.047(2) 0.058(2) 0.0144(18) 0.0010(16) 0.0021(16)
C90 0.0361(19) 0.051(2) 0.051(2) 0.0133(18) 0.0056(17) 0.0049(17)
C91 0.0321(18) 0.042(2) 0.056(2) 0.0096(17) -0.0038(17) 0.0014(16)
C92 0.056(3) 0.059(3) 0.084(3) 0.010(2) -0.007(2) -0.010(2)
Cl1 0.0510(7) 0.0821(9) 0.0866(9) -0.0038(7) 0.0080(6) -0.0041(6)
Cl2 0.0614(7) 0.0723(8) 0.0722(8) 0.0065(6) 0.0017(6) 0.0019(6)
C93 0.094(5) 0.101(4) 0.072(5) 0.006(4) 0.016(3) 0.006(4)
Cl3 0.131(4) 0.070(2) 0.109(2) 0.0018(16) 0.041(3) 0.014(2)
Cl4 0.096(2) 0.153(4) 0.091(2) -0.007(2) 0.0001(14) -0.0091(19)
C93' 0.094(5) 0.101(4) 0.072(5) 0.006(4) 0.016(3) 0.006(4)
Cl3' 0.113(8) 0.114(8) 0.164(11) 0.008(6) 0.034(7) -0.029(6)
Cl4' 0.216(11) 0.178(12) 0.135(8) -0.009(8) 0.017(7) -0.043(9)
C94 0.041(2) 0.059(3) 0.077(3) 0.006(2) -0.003(2) -0.003(2)
Cl5 0.0511(7) 0.0594(8) 0.1340(13) 0.0112(7) 0.0091(7) 0.0059(6)
Cl6 0.0715(9) 0.1343(15) 0.0784(9) -0.0020(9) 0.0087(7) -0.0201(9)
C95 0.088(4) 0.098(5) 0.101(4) 0.000(4) 0.021(4) -0.016(4)
Cl7 0.1105(13) 0.0921(12) 0.1262(14) -0.0241(10) -0.0245(11) 0.0214(10)
Cl8 0.1037(13) 0.1335(17) 0.0982(12) -0.0058(11) 0.0093(10) -0.0361(12)
Cl9 0.125(3) 0.0558(16) 0.097(2) -0.0032(12) 0.0483(19) 0.0094(15)
Cl10 0.0529(16) 0.085(2) 0.255(8) 0.030(3) 0.030(3) 0.0248(15)
C96 0.051(9) 0.043(7) 0.107(13) 0.010(8) 0.020(8) -0.004(6)
Cl11 0.325(15) 0.225(8) 0.078(3) 0.042(4) 0.052(5) 0.204(10)
Cl12 0.179(6) 0.175(6) 0.136(5) 0.060(4) -0.071(5) -0.100(5)
C97 0.063(12) 0.08(2) 0.072(10) -0.001(10) 0.018(9) 0.018(11)

loop_
_atom_type_symbol
_atom_type_description
_atom_type_scat_dispersion_real
_atom_type_scat_dispersion_imag
_atom_type_scat_source
C C 0.0033 0.0016 'International Tables Vol C Tables 4.2.6.8 and 6.1.1.4'
H H 0.0000 0.0000 'International Tables Vol C Tables 4.2.6.8 and 6.1.1.4'
N N 0.0061 0.0033 'International Tables Vol C Tables 4.2.6.8 and 6.1.1.4'
O O 0.0106 0.0060 'International Tables Vol C Tables 4.2.6.8 and 6.1.1.4'
Cl Cl 0.1484 0.1585 'International Tables Vol C Tables 4.2.6.8 and 6.1.1.4'

loop_
_geom_angle_atom_site_label_1
_geom_angle_atom_site_label_2
_geom_angle_atom_site_label_3
_geom_angle
C1 N1 C66 118.7(3)
C71 N1 C1 120.0(3)
C71 N1 C66 120.7(3)
C22 N2 C23 116.8(3)
C74 N2 C22 121.8(3)
C74 N2 C23 120.6(3)
C45 N3 C44 117.1(4)
C77 N3 C44 118.6(4)
C77 N3 C45 122.6(4)
C73 N4 C71 112.9(3)
C72 N5 C71 113.6(3)
C72 N6 C73 111.1(3)
C76 N7 C74 113.6(3)
C75 N8 C74 113.4(3)
C76 N9 C75 111.5(3)
C79 N10 C77 112.4(4)
C78 N11 C77 113.2(4)
C78 N12 C79 111.4(4)
C5 O1 C8 116.9(11)
C5 O1 C8' 117.1(18)
C16 O2 C15 116.5(11)
C16 O2 C15' 119.0(10)
C27 O3 C30 118.2(10)
C27 O3 C30' 120(3)
C38 O4 C37 124.6(8)
C38 O4 C37' 121.9(14)
C49 O5 C52 118.5(5)
C60 O6 C59 117.0(4)
C72 O7 C80 115.8(3)
C75 O8 C82 116.1(3)
C78 O9 C84 117.1(3)
C73 O10 C86 116.8(3)
C76 O11 C88 117.0(3)
C79 O12 C90 115.8(3)
N1 C1 H1A 109.3
N1 C1 H1B 109.3
N1 C1 C2 111.6(4)
H1A C1 H1B 108.0
C2 C1 H1A 109.3
C2 C1 H1B 109.3
C3 C2 C1 121.2(4)
C3 C2 C7 119.6(5)
C7 C2 C1 119.2(4)
C2 C3 H3 119.9
C2 C3 C4 120.2(5)
C4 C3 H3 119.9
C3 C4 H4 121.1
C5 C4 C3 117.8(6)
C5 C4 H4 121.1
O1 C5 C4 121.3(6)
O1 C5 C6 116.0(6)
C6 C5 C4 122.5(6)
C5 C6 H6 121.2
C7 C6 C5 117.6(6)
C7 C6 H6 121.2
C2 C7 H7 118.9
C6 C7 C2 122.2(6)
C6 C7 H7 118.9
O1 C8 H8A 110.1
O1 C8 H8B 110.1
O1 C8 C9 107.8(13)
H8A C8 H8B 108.5
C9 C8 H8A 110.1
C9 C8 H8B 110.1
C8 C9 H9A 110.0
C8 C9 H9B 110.0
H9A C9 H9B 108.4
C10 C9 C8 108.6(9)
C10 C9 H9A 110.0
C10 C9 H9B 110.0
C9 C10 H10A 109.9
C9 C10 H10B 109.9
H10A C10 H10B 108.3
C11 C10 C9 109.1(9)
C11 C10 H10A 109.9
C11 C10 H10B 109.9
C10 C11 H11A 109.8
C10 C11 H11B 109.8
C10 C11 C12 109.2(8)
H11A C11 H11B 108.3
C12 C11 H11A 109.8
C12 C11 H11B 109.8
C11 C12 H12A 110.2
C11 C12 H12B 110.2
H12A C12 H12B 108.5
C13 C12 C11 107.5(9)
C13 C12 H12A 110.2
C13 C12 H12B 110.2
C12 C13 H13A 109.5
C12 C13 H13B 109.5
H13A C13 H13B 108.0
C14 C13 C12 110.9(9)
C14 C13 H13A 109.5
C14 C13 H13B 109.5
C13 C14 H14A 109.0
C13 C14 H14B 109.0
C13 C14 C15 112.8(10)
H14A C14 H14B 107.8
C15 C14 H14A 109.0
C15 C14 H14B 109.0
O2 C15 C14 110.5(16)
O2 C15 H15A 109.5
O2 C15 H15B 109.5
C14 C15 H15A 109.5
C14 C15 H15B 109.5
H15A C15 H15B 108.1
O1 C8' H8'A 111.9
O1 C8' H8'B 111.9
O1 C8' C9' 99(3)
H8'A C8' H8'B 109.6
C9' C8' H8'A 111.9
C9' C8' H8'B 111.9
C8' C9' H9'A 109.6
C8' C9' H9'B 109.6
H9'A C9' H9'B 108.1
C10' C9' C8' 110.2(10)
C10' C9' H9'A 109.6
C10' C9' H9'B 109.6
C9' C10' H10C 109.3
C9' C10' H10D 109.3
C9' C10' C11' 111.6(10)
H10C C10' H10D 108.0
C11' C10' H10C 109.3
C11' C10' H10D 109.3
C10' C11' H11C 109.7
C10' C11' H11D 109.7
C10' C11' C12' 109.8(10)
H11C C11' H11D 108.2
C12' C11' H11C 109.7
C12' C11' H11D 109.7
C11' C12' H12C 109.8
C11' C12' H12D 109.8
H12C C12' H12D 108.3
C13' C12' C11' 109.2(10)
C13' C12' H12C 109.8
C13' C12' H12D 109.8
C12' C13' H13C 109.7
C12' C13' H13D 109.7
C12' C13' C14' 109.6(10)
H13C C13' H13D 108.2
C14' C13' H13C 109.7
C14' C13' H13D 109.7
C13' C14' H14C 110.1
C13' C14' H14D 110.1
H14C C14' H14D 108.4
C15' C14' C13' 108.0(10)
C15' C14' H14C 110.1
C15' C14' H14D 110.1
O2 C15' C14' 116.5(18)
O2 C15' H15C 108.2
O2 C15' H15D 108.2
C14' C15' H15C 108.2
C14' C15' H15D 108.2
H15C C15' H15D 107.3
C17 C16 O2 124.9(6)
C21 C16 O2 114.7(6)
C21 C16 C17 120.4(5)
C16 C17 H17 120.1
C16 C17 C18 119.7(5)
C18 C17 H17 120.1
C17 C18 H18 120.3
C19 C18 C17 119.3(5)
C19 C18 H18 120.3
C18 C19 C20 117.9(5)
C18 C19 C22 121.3(4)
C20 C19 C22 120.8(4)
C19 C20 H20 118.7
C21 C20 C19 122.6(6)
C21 C20 H20 118.7
C16 C21 C20 120.1(6)
C16 C21 H21 120.0
C20 C21 H21 120.0
N2 C22 C19 112.8(3)
N2 C22 H22A 109.0
N2 C22 H22B 109.0
C19 C22 H22A 109.0
C19 C22 H22B 109.0
H22A C22 H22B 107.8
N2 C23 H23A 109.1
N2 C23 H23B 109.1
N2 C23 C24 112.3(3)
H23A C23 H23B 107.9
C24 C23 H23A 109.1
C24 C23 H23B 109.1
C25 C24 C23 120.8(3)
C25 C24 C29 117.4(4)
C29 C24 C23 121.9(4)
C24 C25 H25 119.0
C26 C25 C24 122.0(4)
C26 C25 H25 119.0
C25 C26 H26 120.2
C25 C26 C27 119.6(4)
C27 C26 H26 120.2
O3 C27 C26 115.9(4)
O3 C27 C28 124.6(4)
C28 C27 C26 119.5(4)
C27 C28 H28 120.1
C29 C28 C27 119.7(4)
C29 C28 H28 120.1
C24 C29 H29 119.2
C28 C29 C24 121.7(4)
C28 C29 H29 119.2
O3 C30 H30A 109.5
O3 C30 H30B 109.5
O3 C30 C31 110.7(8)
H30A C30 H30B 108.1
C31 C30 H30A 109.5
C31 C30 H30B 109.5
C30 C31 H31A 109.5
C30 C31 H31B 109.5
H31A C31 H31B 108.1
C32 C31 C30 110.8(6)
C32 C31 H31A 109.5
C32 C31 H31B 109.5
C31 C32 H32A 109.0
C31 C32 H32B 109.0
C31 C32 C33 113.1(6)
H32A C32 H32B 107.8
C33 C32 H32A 109.0
C33 C32 H32B 109.0
C32 C33 H33A 110.1
C32 C33 H33B 110.1
C32 C33 C34 108.0(6)
H33A C33 H33B 108.4
C34 C33 H33A 110.1
C34 C33 H33B 110.1
C33 C34 H34A 110.3
C33 C34 H34B 110.3
C33 C34 C35 107.3(6)
H34A C34 H34B 108.5
C35 C34 H34A 110.3
C35 C34 H34B 110.3
C34 C35 H35A 110.2
C34 C35 H35B 110.2
H35A C35 H35B 108.5
C36 C35 C34 107.6(7)
C36 C35 H35A 110.2
C36 C35 H35B 110.2
C35 C36 H36A 110.0
C35 C36 H36B 110.0
C35 C36 C37 108.5(7)
H36A C36 H36B 108.4
C37 C36 H36A 110.0
C37 C36 H36B 110.0
O4 C37 C36 105.0(8)
O4 C37 H37A 110.7
O4 C37 H37B 110.7
C36 C37 H37A 110.7
C36 C37 H37B 110.7
H37A C37 H37B 108.8
O3 C30' H30C 109.1
O3 C30' H30D 109.1
O3 C30' C31' 113(2)
H30C C30' H30D 107.8
C31' C30' H30C 109.1
C31' C30' H30D 109.1
C30' C31' H31C 109.6
C30' C31' H31D 109.6
H31C C31' H31D 108.2
C32' C31' C30' 110.1(10)
C32' C31' H31C 109.6
C32' C31' H31D 109.6
C31' C32' H32C 109.5
C31' C32' H32D 109.5
C31' C32' C33' 110.6(10)
H32C C32' H32D 108.1
C33' C32' H32C 109.5
C33' C32' H32D 109.5
C32' C33' H33C 110.0
C32' C33' H33D 110.0
C32' C33' C34' 108.5(9)
H33C C33' H33D 108.4
C34' C33' H33C 110.0
C34' C33' H33D 110.0
C33' C34' H34C 109.8
C33' C34' H34D 109.8
H34C C34' H34D 108.2
C35' C34' C33' 109.5(9)
C35' C34' H34C 109.8
C35' C34' H34D 109.8
C34' C35' H35C 109.6
C34' C35' H35D 109.6
C34' C35' C36' 110.4(10)
H35C C35' H35D 108.1
C36' C35' H35C 109.6
C36' C35' H35D 109.6
C35' C36' H36C 110.2
C35' C36' H36D 110.2
C35' C36' C37' 107.7(9)
H36C C36' H36D 108.5
C37' C36' H36C 110.2
C37' C36' H36D 110.2
O4 C37' C36' 105.7(19)
O4 C37' H37C 110.6
O4 C37' H37D 110.6
C36' C37' H37C 110.6
C36' C37' H37D 110.6
H37C C37' H37D 108.7
O4 C38 C39 119.0(7)
O4 C38 C43 120.8(7)
C43 C38 C39 120.0(6)
C38 C39 H39 120.6
C38 C39 C40 118.9(6)
C40 C39 H39 120.6
C39 C40 H40 119.0
C39 C40 C41 122.0(6)
C41 C40 H40 119.0
C40 C41 C44 118.3(5)
C42 C41 C40 117.3(5)
C42 C41 C44 124.3(5)
C41 C42 H42 119.4
C41 C42 C43 121.2(6)
C43 C42 H42 119.4
C38 C43 C42 120.5(6)
C38 C43 H43 119.8
C42 C43 H43 119.8
N3 C44 C41 114.7(4)
N3 C44 H44A 108.6
N3 C44 H44B 108.6
C41 C44 H44A 108.6
C41 C44 H44B 108.6
H44A C44 H44B 107.6
N3 C45 H45A 109.4
N3 C45 H45B 109.4
N3 C45 C46 111.1(4)
H45A C45 H45B 108.0
C46 C45 H45A 109.4
C46 C45 H45B 109.4
C47 C46 C45 122.1(5)
C51 C46 C45 120.5(5)
C51 C46 C47 117.3(5)
C46 C47 H47 118.8
C48 C47 C46 122.3(6)
C48 C47 H47 118.8
C47 C48 H48 120.1
C49 C48 C47 119.8(6)
C49 C48 H48 120.1
O5 C49 C50 124.0(6)
C48 C49 O5 115.2(6)
C48 C49 C50 120.6(6)
C49 C50 H50 120.8
C49 C50 C51 118.5(6)
C51 C50 H50 120.8
C46 C51 C50 121.4(5)
C46 C51 H51 119.3
C50 C51 H51 119.3
O5 C52 H52A 109.0
O5 C52 H52B 109.0
O5 C52 C53 113.0(6)
H52A C52 H52B 107.8
C53 C52 H52A 109.0
C53 C52 H52B 109.0
C52 C53 H53A 109.4
C52 C53 H53B 109.4
H53A C53 H53B 108.0
C54 C53 C52 111.3(6)
C54 C53 H53A 109.4
C54 C53 H53B 109.4
C53 C54 H54A 108.2
C53 C54 H54B 108.2
C53 C54 C55 116.4(6)
H54A C54 H54B 107.4
C55 C54 H54A 108.2
C55 C54 H54B 108.2
C54 C55 H55A 109.2
C54 C55 H55B 109.2
C54 C55 C56 111.9(6)
H55A C55 H55B 107.9
C56 C55 H55A 109.2
C56 C55 H55B 109.2
C55 C56 H56A 107.9
C55 C56 H56B 107.9
H56A C56 H56B 107.2
C57 C56 C55 117.5(7)
C57 C56 H56A 107.9
C57 C56 H56B 107.9
C56 C57 H57A 109.3
C56 C57 H57B 109.3
H57A C57 H57B 107.9
C58 C57 C56 111.7(7)
C58 C57 H57A 109.3
C58 C57 H57B 109.3
C57 C58 H58A 108.2
C57 C58 H58B 108.2
C57 C58 C59 116.2(6)
H58A C58 H58B 107.4
C59 C58 H58A 108.2
C59 C58 H58B 108.2
O6 C59 C58 105.2(5)
O6 C59 H59A 110.7
O6 C59 H59B 110.7
C58 C59 H59A 110.7
C58 C59 H59B 110.7
H59A C59 H59B 108.8
O6 C60 C61 115.7(4)
O6 C60 C65 125.3(5)
C65 C60 C61 119.0(5)
C60 C61 H61 120.1
C62 C61 C60 119.8(4)
C62 C61 H61 120.1
C61 C62 H62 119.0
C61 C62 C63 122.1(4)
C63 C62 H62 119.0
C62 C63 C64 117.6(4)
C62 C63 C66 120.8(4)
C64 C63 C66 121.6(4)
C63 C64 H64 119.0
C65 C64 C63 122.1(4)
C65 C64 H64 119.0
C60 C65 H65 120.3
C64 C65 C60 119.4(5)
C64 C65 H65 120.3
N1 C66 C63 112.0(3)
N1 C66 H66A 109.2
N1 C66 H66B 109.2
C63 C66 H66A 109.2
C63 C66 H66B 109.2
H66A C66 H66B 107.9
N1 C71 N4 117.6(3)
N1 C71 N5 118.0(4)
N5 C71 N4 124.4(3)
N5 C72 N6 128.8(4)
N5 C72 O7 113.7(3)
N6 C72 O7 117.6(3)
N4 C73 N6 129.0(3)
N4 C73 O10 113.9(3)
N6 C73 O10 117.0(3)
N2 C74 N7 117.4(3)
N2 C74 N8 118.7(3)
N8 C74 N7 124.0(4)
N8 C75 N9 128.7(4)
N8 C75 O8 113.2(3)
N9 C75 O8 118.1(4)
N7 C76 N9 128.8(4)
N7 C76 O11 113.7(3)
N9 C76 O11 117.5(3)
N3 C77 N11 118.5(4)
N10 C77 N3 116.7(4)
N10 C77 N11 124.7(4)
N11 C78 N12 129.4(4)
N11 C78 O9 113.5(4)
N12 C78 O9 117.1(4)
N10 C79 O12 112.6(4)
N12 C79 N10 128.8(4)
N12 C79 O12 118.6(4)
C81 C80 O7 117.5(4)
C81 C80 C85 123.5(3)
C85 C80 O7 119.0(4)
C80 C81 H81 121.9
C80 C81 C82 116.3(4)
C82 C81 H81 121.9
C81 C82 O8 117.2(4)
C83 C82 O8 119.8(3)
C83 C82 C81 122.9(4)
C82 C83 H83 121.0
C82 C83 C84 118.1(3)
C84 C83 H83 121.0
C83 C84 O9 119.9(3)
C83 C84 C85 121.9(4)
C85 C84 O9 118.2(4)
C80 C85 C84 117.3(4)
C80 C85 H85 121.3
C84 C85 H85 121.3
C87 C86 O10 118.5(3)
C91 C86 O10 118.2(4)
C91 C86 C87 123.2(3)
C86 C87 H87 121.7
C86 C87 C88 116.7(4)
C88 C87 H87 121.7
C87 C88 O11 118.5(4)
C89 C88 O11 119.0(3)
C89 C88 C87 122.5(4)
C88 C89 H89 121.1
C90 C89 C88 117.7(3)
C90 C89 H89 121.1
C89 C90 O12 119.1(3)
C89 C90 C91 123.5(4)
C91 C90 O12 117.4(4)
C86 C91 C90 116.4(4)
C86 C91 H91 121.8
C90 C91 H91 121.8
H92A C92 H92B 107.8
Cl1 C92 H92A 109.0
Cl1 C92 H92B 109.0
Cl2 C92 H92A 109.0
Cl2 C92 H92B 109.0
Cl2 C92 Cl1 112.8(3)
H93A C93 H93B 107.9
Cl3 C93 H93A 109.3
Cl3 C93 H93B 109.3
Cl3 C93 Cl4 111.8(6)
Cl4 C93 H93A 109.3
Cl4 C93 H93B 109.3
H93C C93' H93D 108.3
Cl3' C93' H93C 110.0
Cl3' C93' H93D 110.0
Cl3' C93' Cl4' 108.7(8)
Cl4' C93' H93C 110.0
Cl4' C93' H93D 110.0
H94A C94 H94B 107.8
Cl5 C94 H94A 109.0
Cl5 C94 H94B 109.0
Cl6 C94 H94A 109.0
Cl6 C94 H94B 109.0
Cl6 C94 Cl5 113.1(3)
H95A C95 H95B 107.7
Cl7 C95 H95A 108.9
Cl7 C95 H95B 108.9
Cl7 C95 Cl8 113.4(4)
Cl8 C95 H95A 108.9
Cl8 C95 H95B 108.9
Cl9 C96 Cl10 112.5(6)
Cl9 C96 H96A 109.1
Cl9 C96 H96B 109.1
Cl10 C96 H96A 109.1
Cl10 C96 H96B 109.1
H96A C96 H96B 107.8
Cl11 C97 H97A 109.9
Cl11 C97 H97B 109.9
Cl12 C97 Cl11 108.9(7)
Cl12 C97 H97A 109.9
Cl12 C97 H97B 109.9
H97A C97 H97B 108.3

loop_
_geom_bond_atom_site_label_1
_geom_bond_atom_site_label_2
_geom_bond_distance
N1 C1 1.483(5)
N1 C66 1.485(5)
N1 C71 1.344(5)
N2 C22 1.472(5)
N2 C23 1.478(5)
N2 C74 1.348(5)
N3 C44 1.476(6)
N3 C45 1.462(7)
N3 C77 1.358(6)
N4 C71 1.376(5)
N4 C73 1.307(5)
N5 C71 1.350(5)
N5 C72 1.317(5)
N6 C72 1.332(5)
N6 C73 1.343(5)
N7 C74 1.374(5)
N7 C76 1.313(5)
N8 C74 1.356(5)
N8 C75 1.323(5)
N9 C75 1.335(5)
N9 C76 1.330(5)
N10 C77 1.354(6)
N10 C79 1.340(6)
N11 C77 1.372(6)
N11 C78 1.305(6)
N12 C78 1.325(5)
N12 C79 1.329(5)
O1 C5 1.377(8)
O1 C8 1.409(9)
O1 C8' 1.415(10)
O2 C15 1.429(9)
O2 C15' 1.423(9)
O2 C16 1.401(7)
O3 C27 1.385(5)
O3 C30 1.423(6)
O3 C30' 1.423(10)
O4 C37 1.377(8)
O4 C37' 1.407(10)
O4 C38 1.372(8)
O5 C49 1.389(8)
O5 C52 1.435(8)
O6 C59 1.451(7)
O6 C60 1.363(6)
O7 C72 1.369(5)
O7 C80 1.414(4)
O8 C75 1.375(5)
O8 C82 1.417(5)
O9 C78 1.373(5)
O9 C84 1.410(5)
O10 C73 1.371(5)
O10 C86 1.414(4)
O11 C76 1.356(5)
O11 C88 1.419(5)
O12 C79 1.357(5)
O12 C90 1.431(5)
C1 H1A 0.9900
C1 H1B 0.9900
C1 C2 1.518(7)
C2 C3 1.361(7)
C2 C7 1.405(7)
C3 H3 0.9500
C3 C4 1.405(8)
C4 H4 0.9500
C4 C5 1.399(9)
C5 C6 1.385(9)
C6 H6 0.9500
C6 C7 1.351(9)
C7 H7 0.9500
C8 H8A 0.9900
C8 H8B 0.9900
C8 C9 1.558(9)
C9 H9A 0.9900
C9 H9B 0.9900
C9 C10 1.548(9)
C10 H10A 0.9900
C10 H10B 0.9900
C10 C11 1.532(9)
C11 H11A 0.9900
C11 H11B 0.9900
C11 C12 1.558(10)
C12 H12A 0.9900
C12 H12B 0.9900
C12 C13 1.543(10)
C13 H13A 0.9900
C13 H13B 0.9900
C13 C14 1.514(10)
C14 H14A 0.9900
C14 H14B 0.9900
C14 C15 1.526(10)
C15 H15A 0.9900
C15 H15B 0.9900
C8' H8'A 0.9900
C8' H8'B 0.9900
C8' C9' 1.548(10)
C9' H9'A 0.9900
C9' H9'B 0.9900
C9' C10' 1.527(10)
C10' H10C 0.9900
C10' H10D 0.9900
C10' C11' 1.534(10)
C11' H11C 0.9900
C11' H11D 0.9900
C11' C12' 1.550(10)
C12' H12C 0.9900
C12' H12D 0.9900
C12' C13' 1.535(10)
C13' H13C 0.9900
C13' H13D 0.9900
C13' C14' 1.549(10)
C14' H14C 0.9900
C14' H14D 0.9900
C14' C15' 1.543(10)
C15' H15C 0.9900
C15' H15D 0.9900
C16 C17 1.394(9)
C16 C21 1.340(9)
C17 H17 0.9500
C17 C18 1.436(8)
C18 H18 0.9500
C18 C19 1.382(7)
C19 C20 1.394(7)
C19 C22 1.522(6)
C20 H20 0.9500
C20 C21 1.382(7)
C21 H21 0.9500
C22 H22A 0.9900
C22 H22B 0.9900
C23 H23A 0.9900
C23 H23B 0.9900
C23 C24 1.533(5)
C24 C25 1.393(6)
C24 C29 1.402(5)
C25 H25 0.9500
C25 C26 1.376(6)
C26 H26 0.9500
C26 C27 1.408(6)
C27 C28 1.386(6)
C28 H28 0.9500
C28 C29 1.386(6)
C29 H29 0.9500
C30 H30A 0.9900
C30 H30B 0.9900
C30 C31 1.542(7)
C31 H31A 0.9900
C31 H31B 0.9900
C31 C32 1.522(8)
C32 H32A 0.9900
C32 H32B 0.9900
C32 C33 1.530(8)
C33 H33A 0.9900
C33 H33B 0.9900
C33 C34 1.553(8)
C34 H34A 0.9900
C34 H34B 0.9900
C34 C35 1.571(8)
C35 H35A 0.9900
C35 H35B 0.9900
C35 C36 1.515(9)
C36 H36A 0.9900
C36 H36B 0.9900
C36 C37 1.559(9)
C37 H37A 0.9900
C37 H37B 0.9900
C30' H30C 0.9900
C30' H30D 0.9900
C30' C31' 1.541(10)
C31' H31C 0.9900
C31' H31D 0.9900
C31' C32' 1.534(10)
C32' H32C 0.9900
C32' H32D 0.9900
C32' C33' 1.538(10)
C33' H33C 0.9900
C33' H33D 0.9900
C33' C34' 1.543(10)
C34' H34C 0.9900
C34' H34D 0.9900
C34' C35' 1.535(10)
C35' H35C 0.9900
C35' H35D 0.9900
C35' C36' 1.541(10)
C36' H36C 0.9900
C36' H36D 0.9900
C36' C37' 1.552(10)
C37' H37C 0.9900
C37' H37D 0.9900
C38 C39 1.384(9)
C38 C43 1.381(10)
C39 H39 0.9500
C39 C40 1.398(9)
C40 H40 0.9500
C40 C41 1.406(7)
C41 C42 1.381(8)
C41 C44 1.503(8)
C42 H42 0.9500
C42 C43 1.396(9)
C43 H43 0.9500
C44 H44A 0.9900
C44 H44B 0.9900
C45 H45A 0.9900
C45 H45B 0.9900
C45 C46 1.503(8)
C46 C47 1.409(8)
C46 C51 1.377(7)
C47 H47 0.9500
C47 C48 1.375(9)
C48 H48 0.9500
C48 C49 1.372(9)
C49 C50 1.397(9)
C50 H50 0.9500
C50 C51 1.427(8)
C51 H51 0.9500
C52 H52A 0.9900
C52 H52B 0.9900
C52 C53 1.503(10)
C53 H53A 0.9900
C53 H53B 0.9900
C53 C54 1.502(10)
C54 H54A 0.9900
C54 H54B 0.9900
C54 C55 1.510(10)
C55 H55A 0.9900
C55 H55B 0.9900
C55 C56 1.530(10)
C56 H56A 0.9900
C56 H56B 0.9900
C56 C57 1.507(8)
C57 H57A 0.9900
C57 H57B 0.9900
C57 C58 1.495(10)
C58 H58A 0.9900
C58 H58B 0.9900
C58 C59 1.543(9)
C59 H59A 0.9900
C59 H59B 0.9900
C60 C61 1.413(7)
C60 C65 1.395(7)
C61 H61 0.9500
C61 C62 1.377(7)
C62 H62 0.9500
C62 C63 1.384(6)
C63 C64 1.397(7)
C63 C66 1.529(7)
C64 H64 0.9500
C64 C65 1.389(7)
C65 H65 0.9500
C66 H66A 0.9900
C66 H66B 0.9900
C80 C81 1.388(6)
C80 C85 1.390(6)
C81 H81 0.9500
C81 C82 1.400(5)
C82 C83 1.380(6)
C83 H83 0.9500
C83 C84 1.390(6)
C84 C85 1.393(5)
C85 H85 0.9500
C86 C87 1.389(6)
C86 C91 1.381(6)
C87 H87 0.9500
C87 C88 1.397(5)
C88 C89 1.378(6)
C89 H89 0.9500
C89 C90 1.364(6)
C90 C91 1.392(5)
C91 H91 0.9500
C92 H92A 0.9900
C92 H92B 0.9900
C92 Cl1 1.782(6)
C92 Cl2 1.756(6)
C93 H93A 0.9900
C93 H93B 0.9900
C93 Cl3 1.713(8)
C93 Cl4 1.754(8)
C93' H93C 0.9900
C93' H93D 0.9900
C93' Cl3' 1.712(10)
C93' Cl4' 1.730(10)
C94 H94A 0.9900
C94 H94B 0.9900
C94 Cl5 1.772(5)
C94 Cl6 1.767(5)
C95 H95A 0.9900
C95 H95B 0.9900
C95 Cl7 1.717(8)
C95 Cl8 1.753(7)
Cl9 C96 1.725(9)
Cl10 C96 1.732(9)
C96 H96A 0.9900
C96 H96B 0.9900
Cl11 C97 1.727(9)
Cl12 C97 1.725(10)
C97 H97A 0.9900
C97 H97B 0.9900

loop_
_geom_torsion_atom_site_label_1
_geom_torsion_atom_site_label_2
_geom_torsion_atom_site_label_3
_geom_torsion_atom_site_label_4
_geom_torsion
N1 C1 C2 C3 -94.2(5)
N1 C1 C2 C7 85.9(5)
N2 C23 C24 C25 177.9(3)
N2 C23 C24 C29 -1.6(5)
N3 C45 C46 C47 -106.4(5)
N3 C45 C46 C51 70.0(6)
O1 C5 C6 C7 -177.7(6)
O1 C8 C9 C10 -55(3)
O1 C8' C9' C10' -102(3)
O2 C16 C17 C18 -174.2(5)
O2 C16 C21 C20 175.6(5)
O3 C27 C28 C29 -176.7(4)
O3 C30 C31 C32 -59.6(17)
O3 C30' C31' C32' -50(5)
O4 C38 C39 C40 -178.6(6)
O4 C38 C43 C42 178.5(6)
O5 C49 C50 C51 -177.8(5)
O5 C52 C53 C54 -177.9(6)
O6 C60 C61 C62 179.2(4)
O6 C60 C65 C64 -179.0(4)
O7 C80 C81 C82 -179.7(3)
O7 C80 C85 C84 178.9(3)
O8 C82 C83 C84 -179.3(3)
O9 C84 C85 C80 -177.9(3)
O10 C86 C87 C88 178.0(3)
O10 C86 C91 C90 -177.3(3)
O11 C88 C89 C90 179.6(3)
O12 C90 C91 C86 179.3(3)
C1 N1 C66 C63 110.8(4)
C1 N1 C71 N4 167.6(4)
C1 N1 C71 N5 -12.2(6)
C1 C2 C3 C4 179.2(4)
C1 C2 C7 C6 -179.1(5)
C2 C3 C4 C5 -1.2(8)
C3 C2 C7 C6 1.0(8)
C3 C4 C5 O1 177.6(5)
C3 C4 C5 C6 3.3(9)
C4 C5 C6 C7 -3.1(10)
C5 O1 C8 C9 170.5(11)
C5 O1 C8' C9' 179.6(13)
C5 C6 C7 C2 1.0(9)
C7 C2 C3 C4 -0.8(7)
C8 O1 C5 C4 8.8(18)
C8 O1 C5 C6 -176.6(16)
C8 C9 C10 C11 175.7(17)
C9 C10 C11 C12 -177.5(19)
C10 C11 C12 C13 175.9(17)
C11 C12 C13 C14 -145.2(17)
C12 C13 C14 C15 102(2)
C13 C14 C15 O2 -97.4(19)
C15 O2 C16 C17 -21.9(13)
C15 O2 C16 C21 161.3(10)
C8' O1 C5 C4 5(3)
C8' O1 C5 C6 180(3)
C8' C9' C10' C11' 83(3)
C9' C10' C11' C12' 72(3)
C10' C11' C12' C13' 110(3)
C11' C12' C13' C14' -139(2)
C12' C13' C14' C15' -110(3)
C13' C14' C15' O2 54(3)
C15' O2 C16 C17 -33.3(13)
C15' O2 C16 C21 149.9(10)
C16 O2 C15 C14 -61.9(16)
C16 O2 C15' C14' -116(2)
C16 C17 C18 C19 -2.7(8)
C17 C16 C21 C20 -1.4(10)
C17 C18 C19 C20 1.9(7)
C17 C18 C19 C22 -177.8(4)
C18 C19 C20 C21 -0.8(7)
C18 C19 C22 N2 102.7(5)
C19 C20 C21 C16 0.6(9)
C20 C19 C22 N2 -76.9(5)
C21 C16 C17 C18 2.4(9)
C22 N2 C23 C24 -89.0(4)
C22 N2 C74 N7 179.3(3)
C22 N2 C74 N8 0.7(5)
C22 C19 C20 C21 178.8(5)
C23 N2 C22 C19 -93.0(4)
C23 N2 C74 N7 10.4(5)
C23 N2 C74 N8 -168.3(3)
C23 C24 C25 C26 -178.8(4)
C23 C24 C29 C28 177.9(4)
C24 C25 C26 C27 1.4(6)
C25 C24 C29 C28 -1.6(6)
C25 C26 C27 O3 175.9(4)
C25 C26 C27 C28 -2.6(6)
C26 C27 C28 C29 1.7(6)
C27 O3 C30 C31 -85.7(11)
C27 O3 C30' C31' -68(3)
C27 C28 C29 C24 0.5(6)
C29 C24 C25 C26 0.7(6)
C30 O3 C27 C26 -175.9(5)
C30 O3 C27 C28 2.6(7)
C30 C31 C32 C33 -172.9(9)
C31 C32 C33 C34 -71.6(11)
C32 C33 C34 C35 -161.7(8)
C33 C34 C35 C36 -87.8(11)
C34 C35 C36 C37 165.5(9)
C35 C36 C37 O4 171.8(9)
C37 O4 C38 C39 -72.8(10)
C37 O4 C38 C43 111.3(9)
C30' O3 C27 C26 175.4(10)
C30' O3 C27 C28 -6.2(11)
C30' C31' C32' C33' -144(3)
C31' C32' C33' C34' -112(3)
C32' C33' C34' C35' 139(2)
C33' C34' C35' C36' 56(3)
C34' C35' C36' C37' -159(2)
C35' C36' C37' O4 -94(3)
C37' O4 C38 C39 -160.6(12)
C37' O4 C38 C43 23.4(14)
C38 O4 C37 C36 -75.5(12)
C38 O4 C37' C36' 112.5(15)
C38 C39 C40 C41 0.6(9)
C39 C38 C43 C42 2.6(10)
C39 C40 C41 C42 1.5(8)
C39 C40 C41 C44 -179.4(5)
C40 C41 C42 C43 -1.6(8)
C40 C41 C44 N3 166.4(4)
C41 C42 C43 C38 -0.4(10)
C42 C41 C44 N3 -14.6(7)
C43 C38 C39 C40 -2.7(9)
C44 N3 C45 C46 66.7(6)
C44 N3 C77 N10 -1.9(6)
C44 N3 C77 N11 -179.9(4)
C44 C41 C42 C43 179.4(5)
C45 N3 C44 C41 119.9(5)
C45 N3 C77 N10 163.3(4)
C45 N3 C77 N11 -14.8(7)
C45 C46 C47 C48 175.9(6)
C45 C46 C51 C50 -175.6(5)
C46 C47 C48 C49 -1.4(10)
C47 C46 C51 C50 1.1(8)
C47 C48 C49 O5 178.6(6)
C47 C48 C49 C50 3.1(10)
C48 C49 C50 C51 -2.8(9)
C49 O5 C52 C53 -82.6(7)
C49 C50 C51 C46 0.6(8)
C51 C46 C47 C48 -0.7(9)
C52 O5 C49 C48 -175.8(6)
C52 O5 C49 C50 -0.5(9)
C52 C53 C54 C55 174.0(7)
C53 C54 C55 C56 169.9(7)
C54 C55 C56 C57 -177.0(8)
C55 C56 C57 C58 179.1(7)
C56 C57 C58 C59 -77.7(9)
C57 C58 C59 O6 -69.7(7)
C59 O6 C60 C61 -174.1(4)
C59 O6 C60 C65 5.8(6)
C60 O6 C59 C58 171.0(4)
C60 C61 C62 C63 0.1(6)
C61 C60 C65 C64 0.9(6)
C61 C62 C63 C64 0.3(6)
C61 C62 C63 C66 179.1(4)
C62 C63 C64 C65 -0.1(6)
C62 C63 C66 N1 135.6(4)
C63 C64 C65 C60 -0.5(7)
C64 C63 C66 N1 -45.6(5)
C65 C60 C61 C62 -0.7(6)
C66 N1 C1 C2 90.3(4)
C66 N1 C71 N4 -3.9(6)
C66 N1 C71 N5 176.4(4)
C66 C63 C64 C65 -178.9(4)
C71 N1 C1 C2 -81.3(5)
C71 N1 C66 C63 -77.7(5)
C71 N4 C73 N6 -2.5(6)
C71 N4 C73 O10 176.8(3)
C71 N5 C72 N6 -0.8(7)
C71 N5 C72 O7 178.7(3)
C72 N5 C71 N1 176.0(4)
C72 N5 C71 N4 -3.7(6)
C72 N6 C73 N4 -1.2(6)
C72 N6 C73 O10 179.5(3)
C72 O7 C80 C81 -92.7(4)
C72 O7 C80 C85 88.7(4)
C73 N4 C71 N1 -174.5(4)
C73 N4 C71 N5 5.2(6)
C73 N6 C72 N5 3.1(6)
C73 N6 C72 O7 -176.3(3)
C73 O10 C86 C87 81.9(4)
C73 O10 C86 C91 -101.1(4)
C74 N2 C22 C19 97.6(4)
C74 N2 C23 C24 80.5(4)
C74 N7 C76 N9 2.2(5)
C74 N7 C76 O11 -178.0(3)
C74 N8 C75 N9 1.2(6)
C74 N8 C75 O8 -177.9(3)
C75 N8 C74 N2 179.3(3)
C75 N8 C74 N7 0.7(5)
C75 N9 C76 N7 -0.6(5)
C75 N9 C76 O11 179.6(3)
C75 O8 C82 C81 83.8(4)
C75 O8 C82 C83 -98.6(4)
C76 N7 C74 N2 179.2(3)
C76 N7 C74 N8 -2.2(5)
C76 N9 C75 N8 -1.3(6)
C76 N9 C75 O8 177.7(3)
C76 O11 C88 C87 -91.7(4)
C76 O11 C88 C89 89.7(4)
C77 N3 C44 C41 -74.1(5)
C77 N3 C45 C46 -98.7(5)
C77 N10 C79 N12 -3.0(6)
C77 N10 C79 O12 176.7(3)
C77 N11 C78 N12 -3.0(6)
C77 N11 C78 O9 177.3(3)
C78 N11 C77 N3 179.7(4)
C78 N11 C77 N10 1.8(6)
C78 N12 C79 N10 2.1(6)
C78 N12 C79 O12 -177.5(3)
C78 O9 C84 C83 88.3(4)
C78 O9 C84 C85 -94.0(4)
C79 N10 C77 N3 -177.1(4)
C79 N10 C77 N11 0.7(6)
C79 N12 C78 N11 1.2(6)
C79 N12 C78 O9 -179.1(3)
C79 O12 C90 C89 -98.4(4)
C79 O12 C90 C91 82.2(4)
C80 O7 C72 N5 176.2(4)
C80 O7 C72 N6 -4.3(5)
C80 C81 C82 O8 179.5(3)
C80 C81 C82 C83 2.0(5)
C81 C80 C85 C84 0.4(6)
C81 C82 C83 C84 -1.9(5)
C82 O8 C75 N8 -170.8(3)
C82 O8 C75 N9 10.0(5)
C82 C83 C84 O9 178.6(3)
C82 C83 C84 C85 1.0(5)
C83 C84 C85 C80 -0.2(5)
C84 O9 C78 N11 176.2(3)
C84 O9 C78 N12 -3.6(5)
C85 C80 C81 C82 -1.2(6)
C86 O10 C73 N4 -170.2(3)
C86 O10 C73 N6 9.2(5)
C86 C87 C88 O11 180.0(3)
C86 C87 C88 C89 -1.5(5)
C87 C86 C91 C90 -0.4(5)
C87 C88 C89 C90 1.1(6)
C88 O11 C76 N7 178.4(3)
C88 O11 C76 N9 -1.8(5)
C88 C89 C90 O12 -179.6(3)
C88 C89 C90 C91 -0.3(6)
C89 C90 C91 C86 0.0(6)
C90 O12 C79 N10 -172.3(3)
C90 O12 C79 N12 7.4(5)
C91 C86 C87 C88 1.2(5)

loop_
_platon_squeeze_void_nr
_platon_squeeze_void_average_x
_platon_squeeze_void_average_y
_platon_squeeze_void_average_z
_platon_squeeze_void_volume
_platon_squeeze_void_count_electrons
_platon_squeeze_void_content
1 0.705 0.121 0.234 303 76 ' '
2 0.295 -0.122 0.766 303 75 ' '
3 0.705 0.378 0.734 303 75 ' '
4 0.295 0.621 0.266 303 76 ' '
